data_7035051
loop_
_publ_author_name
'Saloj\"arvi, E'
'Peuronen, A.'
'Sillanp\"a\"a, R'
'Damlin, P.'
'Kivel\"a, H'
'Lehtonen, A.'

_publ_section_title
;
 Aminobisphenolate supported tungsten disulphido and dithiolene complexes.
;
_journal_issue 20
_journal_name_full 'Dalton transactions (Cambridge, England : 2003)'
_journal_page_first 9409
_journal_page_last 9416
_journal_paper_doi 10.1039/c5dt00995b
_journal_volume 44
_journal_year 2015
_chemical_formula_moiety '2(C42 H64 N2 O6 S2 W), 3(C2 H3 N)'
_chemical_formula_sum 'C90 H137 N7 O12 S4 W2'
_chemical_formula_weight 2005.00
_chemical_name_systematic
;
 ?
;
_space_group_crystal_system monoclinic
_space_group_IT_number 14
_space_group_name_Hall '-P 2ybc'
_space_group_name_H-M_alt 'P 1 21/c 1'
_symmetry_space_group_name_Hall '-P 2ybc'
_symmetry_space_group_name_H-M 'P 1 21/c 1'
_atom_sites_solution_hydrogens geom
_atom_sites_solution_primary direct
_audit_creation_date 2015-01-17
_audit_creation_method
;
Olex2 1.2
(compiled 2015.01.12 svn.r3133 for OlexSys, GUI svn.r4987)
;
_audit_update_record
;
2015-03-05 deposited with the CCDC.
2015-04-20 downloaded from the CCDC.
;
_cell_angle_alpha 90
_cell_angle_beta 113.6854(6)
_cell_angle_gamma 90
_cell_formula_units_Z 4
_cell_length_a 16.18664(9)
_cell_length_b 34.93266(18)
_cell_length_c 18.54984(10)
_cell_measurement_reflns_used 22537
_cell_measurement_temperature 123.01(10)
_cell_measurement_theta_max 76.4740
_cell_measurement_theta_min 2.8900
_cell_volume 9605.34(10)
_computing_cell_refinement
;
CrysAlisPro, Agilent Technologies,
Version 1.171.37.31 (release 14-01-2014 CrysAlis171 .NET)
(compiled Jan 14 2014,18:38:05)
;
_computing_data_collection
;
CrysAlisPro, Agilent Technologies,
Version 1.171.37.31 (release 14-01-2014 CrysAlis171 .NET)
(compiled Jan 14 2014,18:38:05)
;
_computing_data_reduction
;
CrysAlisPro, Agilent Technologies,
Version 1.171.37.31 (release 14-01-2014 CrysAlis171 .NET)
(compiled Jan 14 2014,18:38:05)
;
_computing_molecular_graphics 'Olex2 (Dolomanov et al., 2009)'
_computing_publication_material 'Olex2 (Dolomanov et al., 2009)'
_computing_structure_refinement 'ShelXL (Sheldrick, 2008)'
_computing_structure_solution 'ShelXS (Sheldrick, 2008)'
_diffrn_ambient_environment N~2~
_diffrn_ambient_temperature 123.01(10)
_diffrn_detector 'CCD plate'
_diffrn_detector_area_resol_mean 10.3953
_diffrn_detector_type Atlas
_diffrn_measured_fraction_theta_full 0.996
_diffrn_measured_fraction_theta_max 0.995
_diffrn_measurement_details
;
  1 omega  -44.00   25.00   0.5000    1.5000
omega____ theta____ kappa____ phi______ frames
    -      -41.3676   37.0000 -150.0000 138

  2 omega   57.00   96.00   0.5000    1.5000
omega____ theta____ kappa____ phi______ frames
    -       41.3676 -125.0000 -180.0000 78

  3 omega   41.00  143.00   0.5000    4.0000
omega____ theta____ kappa____ phi______ frames
    -      112.0000  -77.0000 -180.0000 204

  4 omega   86.00  178.00   0.5000    4.0000
omega____ theta____ kappa____ phi______ frames
    -      112.0000   45.0000  -30.0000 184

  5 omega  100.00  178.00   0.5000    4.0000
omega____ theta____ kappa____ phi______ frames
    -      112.0000  111.0000  150.0000 156

  6 omega   30.00  109.00   0.5000    4.0000
omega____ theta____ kappa____ phi______ frames
    -      112.0000  -94.0000    0.0000 158

  7 omega   29.00  104.00   0.5000    4.0000
omega____ theta____ kappa____ phi______ frames
    -      112.0000  -94.0000  120.0000 150

  8 omega -114.00   -6.00   0.5000    1.5000
omega____ theta____ kappa____ phi______ frames
    -      -41.3676  -19.0000   30.0000 216
;
_diffrn_measurement_device 'four-circle diffractometer'
_diffrn_measurement_device_type 'SuperNova, Dual, Cu at zero, Atlas'
_diffrn_measurement_method '\w scans'
_diffrn_orient_matrix_UB_11 -0.0585479000
_diffrn_orient_matrix_UB_12 0.0183266000
_diffrn_orient_matrix_UB_13 0.0388002000
_diffrn_orient_matrix_UB_21 -0.0020796000
_diffrn_orient_matrix_UB_22 -0.0384143000
_diffrn_orient_matrix_UB_23 0.0400511000
_diffrn_orient_matrix_UB_31 0.0858204000
_diffrn_orient_matrix_UB_32 0.0115526000
_diffrn_orient_matrix_UB_33 0.0715227000
_diffrn_radiation_monochromator mirror
_diffrn_radiation_probe x-ray
_diffrn_radiation_type CuK\a
_diffrn_radiation_wavelength 1.54184
_diffrn_reflns_av_R_equivalents 0.0186
_diffrn_reflns_av_unetI/netI 0.0264
_diffrn_reflns_laue_measured_fraction_full 0.996
_diffrn_reflns_laue_measured_fraction_max 0.995
_diffrn_reflns_limit_h_max 19
_diffrn_reflns_limit_h_min -19
_diffrn_reflns_limit_k_max 40
_diffrn_reflns_limit_k_min -42
_diffrn_reflns_limit_l_max 22
_diffrn_reflns_limit_l_min -18
_diffrn_reflns_number 34863
_diffrn_reflns_point_group_measured_fraction_full 0.996
_diffrn_reflns_point_group_measured_fraction_max 0.995
_diffrn_reflns_theta_full 67.684
_diffrn_reflns_theta_max 68.998
_diffrn_reflns_theta_min 2.893
_diffrn_source 'sealed X-ray tube'
_diffrn_source_type 'SuperNova (Cu) X-ray Source'
_exptl_absorpt_coefficient_mu 5.644
_exptl_absorpt_correction_T_max 0.628
_exptl_absorpt_correction_T_min 0.245
_exptl_absorpt_correction_type analytical
_exptl_absorpt_process_details
;
CrysAlisPro, Agilent Technologies,
Version 1.171.37.31 (release 14-01-2014 CrysAlis171 .NET)
(compiled Jan 14 2014,18:38:05)
Analytical numeric absorption correction using a multifaceted crystal
            model based on expressions derived by R.C. Clark & J.S. Reid.
(Clark, R. C. & Reid, J. S. (1995). Acta Cryst. A51, 887-897)
Empirical absorption correction using spherical harmonics,
 implemented in SCALE3 ABSPACK scaling algorithm.
;
_exptl_crystal_colour 'clear yellowish brown'
_exptl_crystal_colour_lustre clear
_exptl_crystal_colour_modifier yellowish
_exptl_crystal_colour_primary brown
_exptl_crystal_density_diffrn 1.386
_exptl_crystal_description block
_exptl_crystal_F_000 4136
_exptl_crystal_recrystallization_method 'Re-crystallisation from solvent: acetonitrile'
_exptl_crystal_size_max 0.2318
_exptl_crystal_size_mid 0.1728
_exptl_crystal_size_min 0.1136
_refine_diff_density_max 0.605
_refine_diff_density_min -0.845
_refine_diff_density_rms 0.066
_refine_ls_extinction_method none
_refine_ls_goodness_of_fit_ref 1.035
_refine_ls_hydrogen_treatment constr
_refine_ls_matrix_type full
_refine_ls_number_parameters 1133
_refine_ls_number_reflns 17789
_refine_ls_number_restraints 36
_refine_ls_restrained_S_all 1.045
_refine_ls_R_factor_all 0.0254
_refine_ls_R_factor_gt 0.0233
_refine_ls_shift/su_max 0.004
_refine_ls_shift/su_mean 0.000
_refine_ls_structure_factor_coef Fsqd
_refine_ls_weighting_details 'w=1/[\s^2^(Fo^2^)+(0.0257P)^2^+5.6122P] where P=(Fo^2^+2Fc^2^)/3'
_refine_ls_weighting_scheme calc
_refine_ls_wR_factor_gt 0.0552
_refine_ls_wR_factor_ref 0.0563
_reflns_Friedel_coverage 0.000
_reflns_number_gt 16708
_reflns_number_total 17789
_reflns_threshold_expression 'I > 2\s(I)'
_cod_data_source_file c5dt00995b1.cif
_cod_data_source_block 4dt
_cod_depositor_comments 'Adding full bibliography for 7035048--7035052.cif.'
_cod_original_cell_volume 9605.33(10)
_cod_database_code 7035051
_shelxl_version_number 2013-4
_chemical_oxdiff_formula 'C90 H73 N7 O8 S4 W2'
_shelx_space_group_comment
;
The symmetry employed for this shelxl refinement is uniquely defined
by the following loop, which should always be used as a source of
symmetry information in preference to the above space-group names.
They are only intended as comments.
;
_reflns_odcompleteness_completeness 99.59
_reflns_odcompleteness_iscentric 1
_reflns_odcompleteness_theta 66.97
_olex2_refinement_description
;
1. Fixed Uiso
 At 1.2 times of:
  All C(H) groups, All C(H,H) groups
 At 1.5 times of:
  All C(H,H,H) groups
2. Uiso/Uaniso restraints and constraints
C73A \\sim C73B: within 2A with sigma of 0.005 and sigma for terminal atoms of
0.002
C72A \\sim C72B: within 2A with sigma of 0.005 and sigma for terminal atoms of
0.002
C81 \\sim C82 \\sim C83 \\sim C84: within 2A with sigma of 0.005 and sigma for
terminal atoms of 0.002
C74A \\sim C74B: within 2A with sigma of 0.005 and sigma for terminal atoms of
0.002
3. Others
 Sof(C34B)=Sof(H34D)=Sof(H34E)=Sof(H34F)=Sof(C35B)=Sof(H35D)=Sof(H35E)=
 Sof(H35F)=Sof(C36B)=Sof(H36D)=Sof(H36E)=Sof(H36F)=1-FVAR(1)
 Sof(C34A)=Sof(H34A)=Sof(H34B)=Sof(H34C)=Sof(C35A)=Sof(H35A)=Sof(H35B)=
 Sof(H35C)=Sof(C36A)=Sof(H36A)=Sof(H36B)=Sof(H36C)=FVAR(1)
 Sof(C72B)=Sof(H72D)=Sof(H72E)=Sof(H72F)=Sof(C73B)=Sof(H73D)=Sof(H73E)=
 Sof(H73F)=Sof(C74B)=Sof(H74D)=Sof(H74E)=Sof(H74F)=1-FVAR(2)
 Sof(C72A)=Sof(H72A)=Sof(H72B)=Sof(H72C)=Sof(C73A)=Sof(H73A)=Sof(H73B)=
 Sof(H73C)=Sof(C74A)=Sof(H74A)=Sof(H74B)=Sof(H74C)=FVAR(2)
4.a Secondary CH2 refined with riding coordinates:
 C8(H8A,H8B), C27B(H27A,H27B), C55(H55A,H55B), C57(H57A,H57B), C58(H58A,H58B),
 C60(H60A,H60B), C7(H7A,H7B), C9(H9A,H9B), C10(H10A,H10B), C12(H12A,H12B),
 C38(H38A,H38B), C47(H47A,H47B)
4.b Aromatic/amide H refined with riding coordinates:
 C51(H51), C53(H53), C62(H62), C64(H64), C3(H3), C5(H5), C14(H14), C16(H16)
4.c Idealised Me refined as rotating group:
 C11(H11A,H11B,H11C), C28B(H28A,H28B,H28C), C68(H68A,H68B,H68C), C69(H69A,H69B,
 H69C), C70(H70A,H70B,H70C), C72A(H72A,H72B,H72C), C72B(H72D,H72E,H72F),
 C73A(H73A,H73B,H73C), C73B(H73D,H73E,H73F), C74A(H74A,H74B,H74C), C74B(H74D,
 H74E,H74F), C75(H75A,H75B,H75C), C76(H76A,H76B,H76C), C78(H78A,H78B,H78C),
 C79(H79A,H79B,H79C), C80(H80A,H80B,H80C), C82(H82A,H82B,H82C), C83(H83A,H83B,
 H83C), C84(H84A,H84B,H84C), C20(H20A,H20B,H20C), C21(H21A,H21B,H21C), C22(H22A,
 H22B,H22C), C24(H24A,H24B,H24C), C25(H25A,H25B,H25C), C26(H26A,H26B,H26C),
 C27(H27C,H27D,H27E), C28(H28D,H28E,H28F), C30(H30A,H30B,H30C), C31(H31A,H31B,
 H31C), C32(H32A,H32B,H32C), C34A(H34A,H34B,H34C), C34B(H34D,H34E,H34F),
 C35A(H35A,H35B,H35C), C35B(H35D,H35E,H35F), C36A(H36A,H36B,H36C), C36B(H36D,
 H36E,H36F), C37(H37A,H37B,H37C), C48(H48A,H48B,H48C), C90(H90A,H90B,H90C),
 C93(H93A,H93B,H93C), C87(H87A,H87B,H87C)
;
_olex2_submission_special_instructions 'No special instructions were received'

loop_
_space_group_symop_operation_xyz
'x, y, z'
'-x, y+1/2, -z+1/2'
'-x, -y, -z'
'x, -y-1/2, z-1/2'

loop_
_atom_site_label
_atom_site_type_symbol
_atom_site_fract_x
_atom_site_fract_y
_atom_site_fract_z
_atom_site_U_iso_or_equiv
_atom_site_adp_type
_atom_site_occupancy
_atom_site_site_symmetry_order
_atom_site_calc_flag
_atom_site_refinement_flags_posn
_atom_site_refinement_flags_adp
_atom_site_refinement_flags_occupancy
_atom_site_disorder_assembly
_atom_site_disorder_group
W2 W 0.39121(2) 0.04587(2) 0.70704(2) 0.01783(3) Uani 1 1 d . . . . .
S3 S 0.34178(4) 0.08692(2) 0.77759(3) 0.02274(11) Uani 1 1 d . . . . .
S4 S 0.28899(4) 0.07674(2) 0.59543(3) 0.02366(11) Uani 1 1 d . . . . .
O3 O 0.30957(10) 0.00542(5) 0.70122(9) 0.0206(3) Uani 1 1 d . . . . .
O4 O 0.49319(10) 0.07529(5) 0.71507(9) 0.0216(3) Uani 1 1 d . . . . .
O25B O 0.16405(16) 0.14935(8) 0.51621(13) 0.0544(7) Uani 1 1 d . . . . .
O26B O 0.07926(12) 0.12621(6) 0.57687(12) 0.0377(4) Uani 1 1 d . . . . .
O32B O 0.18462(12) 0.17532(5) 0.71004(11) 0.0299(4) Uani 1 1 d . . . . .
O33B O 0.21303(13) 0.13369(5) 0.81012(10) 0.0319(4) Uani 1 1 d . . . . .
N56 N 0.47795(12) 0.00879(5) 0.81349(11) 0.0188(4) Uani 1 1 d . . . . .
N59 N 0.46092(12) 0.00266(6) 0.65222(11) 0.0211(4) Uani 1 1 d . . . . .
C8 C 0.17419(18) 0.16069(8) 0.84838(15) 0.0315(6) Uani 1 1 d . . . . .
H8A H 0.1924 0.1866 0.8426 0.038 Uiso 1 1 calc R . . . .
H8B H 0.1961 0.1549 0.9041 0.038 Uiso 1 1 calc R . . . .
C11 C 0.0730(2) 0.15766(10) 0.81128(18) 0.0426(7) Uani 1 1 d . . . . .
H11A H 0.0515 0.1641 0.7565 0.064 Uiso 1 1 calc GR . . . .
H11B H 0.0476 0.1750 0.8371 0.064 Uiso 1 1 calc GR . . . .
H11C H 0.0553 0.1319 0.8166 0.064 Uiso 1 1 calc GR . . . .
C23B C 0.23284(16) 0.11070(7) 0.63134(14) 0.0241(5) Uani 1 1 d . . . . .
C24B C 0.15709(18) 0.13142(8) 0.56864(15) 0.0311(6) Uani 1 1 d . . . . .
C27B C 0.0017(2) 0.14705(11) 0.5217(2) 0.0545(9) Uani 1 1 d . . . . .
H27A H -0.0533 0.1340 0.5165 0.065 Uiso 1 1 calc R . . . .
H27B H 0.0043 0.1475 0.4704 0.065 Uiso 1 1 calc R . . . .
C28B C -0.0001(3) 0.18695(12) 0.5491(2) 0.0641(11) Uani 1 1 d . . . . .
H28A H -0.0541 0.1995 0.5140 0.096 Uiso 1 1 calc GR . . . .
H28B H 0.0516 0.2006 0.5496 0.096 Uiso 1 1 calc GR . . . .
H28C H 0.0011 0.1865 0.6012 0.096 Uiso 1 1 calc GR . . . .
C30B C 0.25532(16) 0.11567(7) 0.70829(15) 0.0248(5) Uani 1 1 d . . . . .
C31B C 0.21301(16) 0.14495(7) 0.74076(14) 0.0253(5) Uani 1 1 d . . . . .
C49 C 0.28157(15) -0.01621(6) 0.74785(13) 0.0185(4) Uani 1 1 d . . . . .
C50 C 0.19373(15) -0.03178(7) 0.71808(13) 0.0208(4) Uani 1 1 d . . . . .
C51 C 0.17060(15) -0.05440(7) 0.76852(13) 0.0223(5) Uani 1 1 d . . . . .
H51 H 0.1135 -0.0655 0.7491 0.027 Uiso 1 1 calc R . . . .
C52 C 0.22788(15) -0.06155(7) 0.84684(13) 0.0217(4) Uani 1 1 d . . . . .
C53 C 0.31371(15) -0.04536(6) 0.87440(13) 0.0207(4) Uani 1 1 d . . . . .
H53 H 0.3539 -0.0500 0.9260 0.025 Uiso 1 1 calc R . . . .
C54 C 0.34091(14) -0.02227(6) 0.82633(13) 0.0190(4) Uani 1 1 d . . . . .
C55 C 0.42982(15) -0.00134(7) 0.86488(12) 0.0208(4) Uani 1 1 d . . . . .
H55A H 0.4190 0.0221 0.8877 0.025 Uiso 1 1 calc R . . . .
H55B H 0.4699 -0.0170 0.9079 0.025 Uiso 1 1 calc R . . . .
C57 C 0.50176(15) -0.02723(6) 0.78268(13) 0.0218(4) Uani 1 1 d . . . . .
H57A H 0.4496 -0.0440 0.7627 0.026 Uiso 1 1 calc R . . . .
H57B H 0.5495 -0.0405 0.8251 0.026 Uiso 1 1 calc R . . . .
C58 C 0.53247(15) -0.01847(7) 0.71793(14) 0.0242(5) Uani 1 1 d . . . . .
H58A H 0.5869 -0.0031 0.7387 0.029 Uiso 1 1 calc R . . . .
H58B H 0.5465 -0.0422 0.6980 0.029 Uiso 1 1 calc R . . . .
C60 C 0.50302(15) 0.02251(7) 0.60371(13) 0.0234(5) Uani 1 1 d . . . . .
H60A H 0.4561 0.0361 0.5614 0.028 Uiso 1 1 calc R . . . .
H60B H 0.5271 0.0032 0.5798 0.028 Uiso 1 1 calc R . . . .
C61 C 0.57707(15) 0.05029(7) 0.64721(13) 0.0233(5) Uani 1 1 d . . . . .
C62 C 0.65496(16) 0.05044(8) 0.63271(14) 0.0286(5) Uani 1 1 d . . . . .
H62 H 0.6631 0.0315 0.6010 0.034 Uiso 1 1 calc R . . . .
C63 C 0.72050(16) 0.07824(9) 0.66452(15) 0.0318(6) Uani 1 1 d . . . . .
C64 C 0.70387(16) 0.10752(8) 0.70876(14) 0.0297(5) Uani 1 1 d . . . . .
H64 H 0.7461 0.1271 0.7280 0.036 Uiso 1 1 calc R . . . .
C65 C 0.62664(15) 0.10871(7) 0.72529(13) 0.0238(5) Uani 1 1 d . . . . .
C66 C 0.56600(14) 0.07816(7) 0.69687(13) 0.0207(4) Uani 1 1 d . . . . .
C67 C 0.12305(15) -0.02172(8) 0.63523(13) 0.0261(5) Uani 1 1 d . . . . .
C68 C 0.15669(17) -0.03257(9) 0.57167(14) 0.0349(6) Uani 1 1 d . . . . .
H68A H 0.2076 -0.0169 0.5772 0.052 Uiso 1 1 calc GR . . . .
H68B H 0.1093 -0.0286 0.5206 0.052 Uiso 1 1 calc GR . . . .
H68C H 0.1742 -0.0590 0.5774 0.052 Uiso 1 1 calc GR . . . .
C69 C 0.10387(17) 0.02148(8) 0.63206(15) 0.0322(6) Uani 1 1 d . . . . .
H69A H 0.0813 0.0279 0.6711 0.048 Uiso 1 1 calc GR . . . .
H69B H 0.0597 0.0281 0.5808 0.048 Uiso 1 1 calc GR . . . .
H69C H 0.1586 0.0354 0.6423 0.048 Uiso 1 1 calc GR . . . .
C70 C 0.03348(17) -0.04281(10) 0.61674(15) 0.0391(7) Uani 1 1 d . . . . .
H70A H 0.0436 -0.0699 0.6185 0.059 Uiso 1 1 calc GR . . . .
H70B H -0.0091 -0.0357 0.5652 0.059 Uiso 1 1 calc GR . . . .
H70C H 0.0100 -0.0359 0.6550 0.059 Uiso 1 1 calc GR . . . .
C71 C 0.19530(16) -0.08596(7) 0.89912(14) 0.0258(5) Uani 1 1 d . . . . .
C72A C 0.0924(3) -0.0821(2) 0.8748(3) 0.0546(16) Uani 0.858(8) 1 d . U P A 1
H72A H 0.0761 -0.0556 0.8699 0.082 Uiso 0.858(8) 1 calc GR . P A 1
H72B H 0.0762 -0.0938 0.9142 0.082 Uiso 0.858(8) 1 calc GR . P A 1
H72C H 0.0610 -0.0947 0.8252 0.082 Uiso 0.858(8) 1 calc GR . P A 1
C72B C 0.114(2) -0.0722(14) 0.894(2) 0.054(2) Uani 0.142(8) 1 d . U P A 2
H72D H 0.1222 -0.0474 0.9185 0.082 Uiso 0.142(8) 1 calc GR . P A 2
H72E H 0.0892 -0.0894 0.9208 0.082 Uiso 0.142(8) 1 calc GR . P A 2
H72F H 0.0730 -0.0702 0.8399 0.082 Uiso 0.142(8) 1 calc GR . P A 2
C73A C 0.2196(4) -0.12714(11) 0.8959(4) 0.0549(14) Uani 0.858(8) 1 d . U P A 1
H73A H 0.1882 -0.1367 0.8433 0.082 Uiso 0.858(8) 1 calc GR . P A 1
H73B H 0.2028 -0.1418 0.9316 0.082 Uiso 0.858(8) 1 calc GR . P A 1
H73C H 0.2835 -0.1293 0.9106 0.082 Uiso 0.858(8) 1 calc GR . P A 1
C73B C 0.177(3) -0.1280(8) 0.853(2) 0.054(2) Uani 0.142(8) 1 d . U P A 2
H73D H 0.1363 -0.1246 0.7993 0.081 Uiso 0.142(8) 1 calc GR . P A 2
H73E H 0.1505 -0.1453 0.8785 0.081 Uiso 0.142(8) 1 calc GR . P A 2
H73F H 0.2329 -0.1383 0.8560 0.081 Uiso 0.142(8) 1 calc GR . P A 2
C74A C 0.2389(3) -0.07212(15) 0.9853(2) 0.0478(12) Uani 0.858(8) 1 d . U P A 1
H74A H 0.3028 -0.0765 1.0059 0.072 Uiso 0.858(8) 1 calc GR . P A 1
H74B H 0.2135 -0.0860 1.0162 0.072 Uiso 0.858(8) 1 calc GR . P A 1
H74C H 0.2276 -0.0453 0.9874 0.072 Uiso 0.858(8) 1 calc GR . P A 1
C74B C 0.266(2) -0.0929(10) 0.9766(13) 0.0491(18) Uani 0.142(8) 1 d . U P A 2
H74D H 0.3135 -0.1077 0.9713 0.074 Uiso 0.142(8) 1 calc GR . P A 2
H74E H 0.2420 -0.1066 1.0084 0.074 Uiso 0.142(8) 1 calc GR . P A 2
H74F H 0.2903 -0.0688 1.0013 0.074 Uiso 0.142(8) 1 calc GR . P A 2
C75 C 0.56162(15) 0.02898(7) 0.86554(14) 0.0232(5) Uani 1 1 d . . . . .
H75A H 0.5952 0.0366 0.8354 0.035 Uiso 1 1 calc GR . . . .
H75B H 0.5978 0.0121 0.9072 0.035 Uiso 1 1 calc GR . . . .
H75C H 0.5459 0.0513 0.8876 0.035 Uiso 1 1 calc GR . . . .
C76 C 0.39516(16) -0.02480(7) 0.59870(14) 0.0256(5) Uani 1 1 d . . . . .
H76A H 0.3680 -0.0392 0.6275 0.038 Uiso 1 1 calc GR . . . .
H76B H 0.4256 -0.0419 0.5771 0.038 Uiso 1 1 calc GR . . . .
H76C H 0.3493 -0.0111 0.5568 0.038 Uiso 1 1 calc GR . . . .
C77 C 0.60596(16) 0.14320(7) 0.76677(14) 0.0251(5) Uani 1 1 d . . . . .
C78 C 0.5976(2) 0.13153(9) 0.84324(17) 0.0411(7) Uani 1 1 d . . . . .
H78A H 0.5463 0.1151 0.8312 0.062 Uiso 1 1 calc GR . . . .
H78B H 0.5902 0.1540 0.8698 0.062 Uiso 1 1 calc GR . . . .
H78C H 0.6512 0.1182 0.8766 0.062 Uiso 1 1 calc GR . . . .
C79 C 0.51668(19) 0.16121(8) 0.71109(18) 0.0384(6) Uani 1 1 d . . . . .
H79A H 0.5224 0.1700 0.6643 0.058 Uiso 1 1 calc GR . . . .
H79B H 0.5023 0.1824 0.7369 0.058 Uiso 1 1 calc GR . . . .
H79C H 0.4695 0.1425 0.6973 0.058 Uiso 1 1 calc GR . . . .
C80 C 0.6786(2) 0.17437(9) 0.78731(19) 0.0431(7) Uani 1 1 d . . . . .
H80A H 0.7350 0.1644 0.8240 0.065 Uiso 1 1 calc GR . . . .
H80B H 0.6612 0.1958 0.8104 0.065 Uiso 1 1 calc GR . . . .
H80C H 0.6849 0.1824 0.7403 0.065 Uiso 1 1 calc GR . . . .
C81 C 0.8058(2) 0.07789(13) 0.6468(2) 0.0563(7) Uani 1 1 d . U . . .
C82 C 0.8441(2) 0.03772(14) 0.6544(3) 0.0699(9) Uani 1 1 d . U . . .
H82A H 0.8580 0.0283 0.7066 0.105 Uiso 1 1 calc GR . . . .
H82B H 0.8980 0.0382 0.6447 0.105 Uiso 1 1 calc GR . . . .
H82C H 0.8004 0.0212 0.6168 0.105 Uiso 1 1 calc GR . . . .
C83 C 0.7780(2) 0.09132(13) 0.5612(2) 0.0583(8) Uani 1 1 d . U . . .
H83A H 0.7334 0.0742 0.5263 0.087 Uiso 1 1 calc GR . . . .
H83B H 0.8299 0.0915 0.5484 0.087 Uiso 1 1 calc GR . . . .
H83C H 0.7533 0.1167 0.5553 0.087 Uiso 1 1 calc GR . . . .
C84 C 0.8782(2) 0.10487(14) 0.6997(2) 0.0641(8) Uani 1 1 d . U . . .
H84A H 0.8577 0.1308 0.6880 0.096 Uiso 1 1 calc GR . . . .
H84B H 0.9323 0.1015 0.6909 0.096 Uiso 1 1 calc GR . . . .
H84C H 0.8904 0.0994 0.7537 0.096 Uiso 1 1 calc GR . . . .
W1 W 0.31817(2) 0.18390(2) 0.15713(2) 0.01575(3) Uani 1 1 d . . . . .
S1 S 0.33628(4) 0.14087(2) 0.06936(3) 0.01983(10) Uani 1 1 d . . . . .
S2 S 0.27522(4) 0.13098(2) 0.20949(3) 0.02032(10) Uani 1 1 d . . . . .
O1 O 0.19927(10) 0.19720(5) 0.08817(9) 0.0197(3) Uani 1 1 d . . . . .
O2 O 0.44147(10) 0.18309(4) 0.22872(9) 0.0194(3) Uani 1 1 d . . . . .
O39 O 0.21100(11) 0.06410(5) -0.02844(9) 0.0252(3) Uani 1 1 d . . . . .
O41 O 0.35994(11) 0.05115(5) 0.02492(10) 0.0278(4) Uani 1 1 d . . . . .
O45 O 0.19454(16) 0.05390(6) 0.20842(13) 0.0449(5) Uani 1 1 d . . . . .
O46 O 0.25153(11) 0.02427(5) 0.13096(10) 0.0266(4) Uani 1 1 d . . . . .
N8 N 0.34301(12) 0.24101(5) 0.10391(11) 0.0184(4) Uani 1 1 d . . . . .
N11 N 0.31410(12) 0.22929(5) 0.24567(10) 0.0175(4) Uani 1 1 d . . . . .
C1 C 0.14734(15) 0.21560(7) 0.02076(12) 0.0194(4) Uani 1 1 d . . . . .
C2 C 0.05426(15) 0.20802(7) -0.01608(13) 0.0213(4) Uani 1 1 d . . . . .
C3 C 0.00531(16) 0.23036(8) -0.08214(13) 0.0263(5) Uani 1 1 d . . . . .
H3 H -0.0566 0.2263 -0.1072 0.032 Uiso 1 1 calc R . . . .
C4 C 0.04388(17) 0.25833(8) -0.11263(13) 0.0275(5) Uani 1 1 d . . . . .
C5 C 0.13650(16) 0.26293(7) -0.07714(13) 0.0253(5) Uani 1 1 d . . . . .
H5 H 0.1642 0.2808 -0.0974 0.030 Uiso 1 1 calc R . . . .
C6 C 0.18919(15) 0.24125(7) -0.01144(13) 0.0210(4) Uani 1 1 d . . . . .
C7 C 0.29033(15) 0.24366(7) 0.01674(13) 0.0212(4) Uani 1 1 d . . . . .
H7A H 0.3101 0.2232 -0.0081 0.025 Uiso 1 1 calc R . . . .
H7B H 0.3052 0.2677 -0.0013 0.025 Uiso 1 1 calc R . . . .
C9 C 0.31601(15) 0.27340(6) 0.14255(13) 0.0206(4) Uani 1 1 d . . . . .
H9A H 0.2508 0.2757 0.1203 0.025 Uiso 1 1 calc R . . . .
H9B H 0.3409 0.2972 0.1329 0.025 Uiso 1 1 calc R . . . .
C10 C 0.35017(15) 0.26639(6) 0.22999(13) 0.0201(4) Uani 1 1 d . . . . .
H10A H 0.4156 0.2657 0.2527 0.024 Uiso 1 1 calc R . . . .
H10B H 0.3313 0.2872 0.2546 0.024 Uiso 1 1 calc R . . . .
C12 C 0.36851(14) 0.21755(7) 0.32910(12) 0.0200(4) Uani 1 1 d . . . . .
H12A H 0.3446 0.1936 0.3388 0.024 Uiso 1 1 calc R . . . .
H12B H 0.3603 0.2366 0.3637 0.024 Uiso 1 1 calc R . . . .
C13 C 0.46872(14) 0.21259(6) 0.35116(13) 0.0190(4) Uani 1 1 d . . . . .
C14 C 0.52971(15) 0.22601(7) 0.42349(13) 0.0218(4) Uani 1 1 d . . . . .
H14 H 0.5086 0.2402 0.4551 0.026 Uiso 1 1 calc R . . . .
C15 C 0.62140(15) 0.21875(7) 0.44957(13) 0.0227(5) Uani 1 1 d . . . . .
C16 C 0.65015(15) 0.19611(7) 0.40217(14) 0.0227(5) Uani 1 1 d . . . . .
H16 H 0.7111 0.1900 0.4206 0.027 Uiso 1 1 calc R . . . .
C17 C 0.59234(15) 0.18209(6) 0.32836(13) 0.0195(4) Uani 1 1 d . . . . .
C18 C 0.50068(14) 0.19270(6) 0.30183(13) 0.0183(4) Uani 1 1 d . . . . .
C19 C 0.01064(15) 0.17554(8) 0.01189(14) 0.0254(5) Uani 1 1 d . . . . .
C20 C 0.05742(17) 0.13736(8) 0.01062(16) 0.0311(5) Uani 1 1 d . . . . .
H20A H 0.0509 0.1320 -0.0421 0.047 Uiso 1 1 calc GR . . . .
H20B H 0.0302 0.1172 0.0287 0.047 Uiso 1 1 calc GR . . . .
H20C H 0.1203 0.1391 0.0445 0.047 Uiso 1 1 calc GR . . . .
C21 C 0.01772(19) 0.18385(9) 0.09545(15) 0.0373(7) Uani 1 1 d . . . . .
H21A H 0.0800 0.1834 0.1316 0.056 Uiso 1 1 calc GR . . . .
H21B H -0.0150 0.1647 0.1104 0.056 Uiso 1 1 calc GR . . . .
H21C H -0.0074 0.2086 0.0967 0.056 Uiso 1 1 calc GR . . . .
C22 C -0.08987(17) 0.17094(9) -0.04236(16) 0.0370(6) Uani 1 1 d . . . . .
H22A H -0.1218 0.1939 -0.0409 0.056 Uiso 1 1 calc GR . . . .
H22B H -0.1146 0.1497 -0.0247 0.056 Uiso 1 1 calc GR . . . .
H22C H -0.0960 0.1663 -0.0953 0.056 Uiso 1 1 calc GR . . . .
C23 C -0.01426(18) 0.28105(9) -0.18673(15) 0.0367(6) Uani 1 1 d . . . . .
C24 C -0.0281(2) 0.25616(10) -0.25830(16) 0.0474(8) Uani 1 1 d . . . . .
H24A H 0.0293 0.2508 -0.2600 0.071 Uiso 1 1 calc GR . . . .
H24B H -0.0657 0.2694 -0.3054 0.071 Uiso 1 1 calc GR . . . .
H24C H -0.0564 0.2326 -0.2545 0.071 Uiso 1 1 calc GR . . . .
C25 C -0.1045(2) 0.29183(14) -0.1852(2) 0.0693(13) Uani 1 1 d . . . . .
H25A H -0.1402 0.2692 -0.1912 0.104 Uiso 1 1 calc GR . . . .
H25B H -0.1356 0.3092 -0.2276 0.104 Uiso 1 1 calc GR . . . .
H25C H -0.0946 0.3039 -0.1360 0.104 Uiso 1 1 calc GR . . . .
C26 C 0.0329(2) 0.31844(9) -0.19376(18) 0.0426(7) Uani 1 1 d . . . . .
H26A H 0.0471 0.3335 -0.1470 0.064 Uiso 1 1 calc GR . . . .
H26B H -0.0065 0.3327 -0.2386 0.064 Uiso 1 1 calc GR . . . .
H26C H 0.0874 0.3124 -0.2001 0.064 Uiso 1 1 calc GR . . . .
C27 C 0.43918(14) 0.24532(7) 0.11574(14) 0.0225(5) Uani 1 1 d . . . . .
H27C H 0.4770 0.2443 0.1710 0.034 Uiso 1 1 calc GR . . . .
H27D H 0.4472 0.2695 0.0947 0.034 Uiso 1 1 calc GR . . . .
H27E H 0.4553 0.2250 0.0891 0.034 Uiso 1 1 calc GR . . . .
C28 C 0.22041(14) 0.23468(7) 0.23999(13) 0.0215(4) Uani 1 1 d . . . . .
H28D H 0.1828 0.2440 0.1885 0.032 Uiso 1 1 calc GR . . . .
H28E H 0.2207 0.2529 0.2788 0.032 Uiso 1 1 calc GR . . . .
H28F H 0.1974 0.2107 0.2490 0.032 Uiso 1 1 calc GR . . . .
C29 C 0.62720(15) 0.15591(7) 0.28025(14) 0.0225(5) Uani 1 1 d . . . . .
C30 C 0.6245(2) 0.17678(9) 0.20719(17) 0.0388(7) Uani 1 1 d . . . . .
H30A H 0.5630 0.1821 0.1730 0.058 Uiso 1 1 calc GR . . . .
H30B H 0.6513 0.1610 0.1801 0.058 Uiso 1 1 calc GR . . . .
H30C H 0.6574 0.2004 0.2225 0.058 Uiso 1 1 calc GR . . . .
C31 C 0.72457(17) 0.14270(9) 0.32876(17) 0.0356(6) Uani 1 1 d . . . . .
H31A H 0.7640 0.1645 0.3427 0.053 Uiso 1 1 calc GR . . . .
H31B H 0.7430 0.1252 0.2981 0.053 Uiso 1 1 calc GR . . . .
H31C H 0.7275 0.1301 0.3757 0.053 Uiso 1 1 calc GR . . . .
C32 C 0.56996(19) 0.11943(8) 0.25625(19) 0.0376(6) Uani 1 1 d . . . . .
H32A H 0.5717 0.1065 0.3025 0.056 Uiso 1 1 calc GR . . . .
H32B H 0.5936 0.1029 0.2278 0.056 Uiso 1 1 calc GR . . . .
H32C H 0.5087 0.1261 0.2234 0.056 Uiso 1 1 calc GR . . . .
C33 C 0.68966(17) 0.23502(8) 0.52774(15) 0.0303(6) Uani 1 1 d . . . . .
C34A C 0.7566(3) 0.26114(16) 0.5108(3) 0.0355(13) Uani 0.538(5) 1 d . . P B 1
H34A H 0.7860 0.2468 0.4838 0.053 Uiso 0.538(5) 1 calc GR . P B 1
H34B H 0.8009 0.2707 0.5595 0.053 Uiso 0.538(5) 1 calc GR . P B 1
H34C H 0.7246 0.2822 0.4785 0.053 Uiso 0.538(5) 1 calc GR . P B 1
C34B C 0.6756(5) 0.27958(19) 0.5253(4) 0.0451(18) Uani 0.462(5) 1 d . . P B 2
H34D H 0.6851 0.2901 0.4814 0.068 Uiso 0.462(5) 1 calc GR . P B 2
H34E H 0.7179 0.2907 0.5732 0.068 Uiso 0.462(5) 1 calc GR . P B 2
H34F H 0.6153 0.2852 0.5197 0.068 Uiso 0.462(5) 1 calc GR . P B 2
C35A C 0.6492(4) 0.2566(2) 0.5750(3) 0.0492(18) Uani 0.538(5) 1 d . . P B 1
H35A H 0.6173 0.2785 0.5457 0.074 Uiso 0.538(5) 1 calc GR . P B 1
H35B H 0.6962 0.2648 0.6235 0.074 Uiso 0.538(5) 1 calc GR . P B 1
H35C H 0.6081 0.2402 0.5862 0.074 Uiso 0.538(5) 1 calc GR . P B 1
C35B C 0.6657(4) 0.2187(2) 0.5940(3) 0.0394(16) Uani 0.462(5) 1 d . . P B 2
H35D H 0.6045 0.2252 0.5842 0.059 Uiso 0.462(5) 1 calc GR . P B 2
H35E H 0.7054 0.2294 0.6435 0.059 Uiso 0.462(5) 1 calc GR . P B 2
H35F H 0.6722 0.1914 0.5957 0.059 Uiso 0.462(5) 1 calc GR . P B 2
C36A C 0.7470(3) 0.20114(17) 0.5812(3) 0.0377(13) Uani 0.538(5) 1 d . . P B 1
H36A H 0.7073 0.1832 0.5902 0.057 Uiso 0.538(5) 1 calc GR . P B 1
H36B H 0.7886 0.2112 0.6306 0.057 Uiso 0.538(5) 1 calc GR . P B 1
H36C H 0.7799 0.1885 0.5550 0.057 Uiso 0.538(5) 1 calc GR . P B 1
C36B C 0.7845(4) 0.2263(2) 0.5420(4) 0.0456(19) Uani 0.462(5) 1 d . . P B 2
H36D H 0.7937 0.1991 0.5462 0.068 Uiso 0.462(5) 1 calc GR . P B 2
H36E H 0.8240 0.2383 0.5901 0.068 Uiso 0.462(5) 1 calc GR . P B 2
H36F H 0.7972 0.2359 0.4990 0.068 Uiso 0.462(5) 1 calc GR . P B 2
C37 C 0.1033(2) 0.03709(10) -0.14630(17) 0.0452(7) Uani 1 1 d . . . . .
H37A H 0.0946 0.0209 -0.1906 0.068 Uiso 1 1 calc GR . . . .
H37B H 0.0790 0.0620 -0.1645 0.068 Uiso 1 1 calc GR . . . .
H37C H 0.0731 0.0262 -0.1160 0.068 Uiso 1 1 calc GR . . . .
C38 C 0.20191(18) 0.04042(8) -0.09601(15) 0.0316(6) Uani 1 1 d . . . . .
H38A H 0.2278 0.0153 -0.0787 0.038 Uiso 1 1 calc R . . . .
H38B H 0.2330 0.0522 -0.1254 0.038 Uiso 1 1 calc R . . . .
C40 C 0.29437(15) 0.06712(7) 0.02717(13) 0.0218(5) Uani 1 1 d . . . . .
C42 C 0.29817(15) 0.09567(7) 0.08836(13) 0.0209(4) Uani 1 1 d . . . . .
C43 C 0.27267(15) 0.09101(7) 0.14812(13) 0.0206(4) Uani 1 1 d . . . . .
C44 C 0.23509(17) 0.05537(7) 0.16627(14) 0.0264(5) Uani 1 1 d . . . . .
C47 C 0.21129(19) -0.01117(8) 0.14319(18) 0.0353(6) Uani 1 1 d . . . . .
H47A H 0.2177 -0.0125 0.1974 0.042 Uiso 1 1 calc R . . . .
H47B H 0.2429 -0.0328 0.1336 0.042 Uiso 1 1 calc R . . . .
C48 C 0.1130(2) -0.01340(10) 0.0892(2) 0.0545(9) Uani 1 1 d . . . . .
H48A H 0.1057 -0.0080 0.0362 0.082 Uiso 1 1 calc GR . . . .
H48B H 0.0797 0.0050 0.1052 0.082 Uiso 1 1 calc GR . . . .
H48C H 0.0907 -0.0386 0.0916 0.082 Uiso 1 1 calc GR . . . .
N88 N 0.3869(2) 0.16642(8) 0.48988(17) 0.0506(7) Uani 1 1 d . . . . .
C89 C 0.4435(2) 0.14803(8) 0.48719(16) 0.0376(6) Uani 1 1 d . . . . .
C90 C 0.5157(2) 0.12480(10) 0.4839(2) 0.0559(9) Uani 1 1 d . . . . .
H90A H 0.4914 0.1013 0.4567 0.084 Uiso 1 1 calc GR . . . .
H90B H 0.5581 0.1192 0.5364 0.084 Uiso 1 1 calc GR . . . .
H90C H 0.5457 0.1384 0.4564 0.084 Uiso 1 1 calc GR . . . .
N91 N 0.4161(2) 0.31152(8) 0.42391(19) 0.0538(7) Uani 1 1 d . . . . .
C92 C 0.4450(2) 0.34071(9) 0.44801(17) 0.0365(6) Uani 1 1 d . . . . .
C93 C 0.4828(2) 0.37807(9) 0.47897(17) 0.0409(7) Uani 1 1 d . . . . .
H93A H 0.4366 0.3972 0.4591 0.061 Uiso 1 1 calc GR . . . .
H93B H 0.5307 0.3840 0.4628 0.061 Uiso 1 1 calc GR . . . .
H93C H 0.5060 0.3776 0.5354 0.061 Uiso 1 1 calc GR . . . .
N85 N 0.3546(2) 0.05235(9) 0.41395(17) 0.0580(8) Uani 1 1 d . . . . .
C86 C 0.2913(2) 0.07040(10) 0.39759(17) 0.0424(7) Uani 1 1 d . . . . .
C87 C 0.2115(2) 0.09433(11) 0.37692(19) 0.0481(8) Uani 1 1 d . . . . .
H87A H 0.1903 0.1016 0.3225 0.072 Uiso 1 1 calc GR . . . .
H87B H 0.2264 0.1169 0.4092 0.072 Uiso 1 1 calc GR . . . .
H87C H 0.1652 0.0803 0.3854 0.072 Uiso 1 1 calc GR . . . .

loop_
_atom_site_aniso_label
_atom_site_aniso_U_11
_atom_site_aniso_U_22
_atom_site_aniso_U_33
_atom_site_aniso_U_23
_atom_site_aniso_U_13
_atom_site_aniso_U_12
W2 0.01848(5) 0.01727(5) 0.02102(5) 0.00255(4) 0.01135(4) 0.00258(4)
S3 0.0251(3) 0.0234(3) 0.0245(3) 0.0013(2) 0.0150(2) 0.0046(2)
S4 0.0272(3) 0.0254(3) 0.0231(2) 0.0072(2) 0.0150(2) 0.0091(2)
O3 0.0190(7) 0.0235(8) 0.0196(7) 0.0036(6) 0.0082(6) 0.0003(6)
O4 0.0220(7) 0.0196(8) 0.0287(8) 0.0011(6) 0.0160(6) 0.0014(6)
O25B 0.0615(14) 0.0698(16) 0.0462(12) 0.0343(12) 0.0365(11) 0.0380(13)
O26B 0.0251(9) 0.0383(11) 0.0483(11) 0.0103(9) 0.0132(8) 0.0048(8)
O32B 0.0377(9) 0.0180(8) 0.0419(10) 0.0035(7) 0.0242(8) 0.0037(7)
O33B 0.0415(10) 0.0313(10) 0.0288(9) 0.0028(7) 0.0203(8) 0.0117(8)
N56 0.0179(8) 0.0169(9) 0.0219(9) 0.0011(7) 0.0082(7) 0.0005(7)
N59 0.0203(9) 0.0215(10) 0.0242(9) -0.0007(8) 0.0116(7) 0.0040(8)
C8 0.0369(14) 0.0327(14) 0.0284(12) -0.0053(10) 0.0167(11) 0.0072(11)
C11 0.0406(15) 0.0510(19) 0.0440(16) -0.0081(14) 0.0253(13) 0.0012(14)
C23B 0.0252(11) 0.0211(11) 0.0314(12) 0.0089(10) 0.0171(10) 0.0071(9)
C24B 0.0362(13) 0.0280(13) 0.0342(13) 0.0071(11) 0.0193(11) 0.0125(11)
C27B 0.0294(14) 0.068(2) 0.059(2) 0.0183(18) 0.0099(14) 0.0146(15)
C28B 0.069(2) 0.071(3) 0.059(2) 0.0234(19) 0.0320(19) 0.048(2)
C30B 0.0269(11) 0.0203(11) 0.0337(12) 0.0057(10) 0.0189(10) 0.0050(9)
C31B 0.0262(11) 0.0238(12) 0.0309(12) -0.0005(10) 0.0167(10) 0.0005(10)
C49 0.0209(10) 0.0175(10) 0.0190(10) 0.0011(8) 0.0100(8) 0.0006(8)
C50 0.0208(10) 0.0228(11) 0.0185(10) -0.0006(9) 0.0074(9) -0.0001(9)
C51 0.0195(10) 0.0232(12) 0.0238(11) -0.0008(9) 0.0084(9) -0.0046(9)
C52 0.0244(11) 0.0196(11) 0.0214(10) 0.0009(9) 0.0095(9) -0.0019(9)
C53 0.0235(11) 0.0200(11) 0.0167(10) 0.0021(8) 0.0059(8) -0.0009(9)
C54 0.0184(10) 0.0187(11) 0.0195(10) -0.0011(8) 0.0073(8) 0.0004(8)
C55 0.0220(10) 0.0226(11) 0.0167(9) 0.0010(8) 0.0067(8) -0.0016(9)
C57 0.0222(10) 0.0158(11) 0.0263(11) 0.0019(9) 0.0086(9) 0.0036(9)
C58 0.0228(11) 0.0228(12) 0.0266(11) 0.0015(9) 0.0095(9) 0.0058(9)
C60 0.0238(11) 0.0278(12) 0.0236(11) 0.0003(9) 0.0147(9) 0.0043(9)
C61 0.0224(11) 0.0278(12) 0.0222(11) 0.0039(9) 0.0114(9) 0.0035(9)
C62 0.0243(11) 0.0393(15) 0.0274(12) 0.0009(10) 0.0157(10) 0.0055(10)
C63 0.0202(11) 0.0498(17) 0.0293(12) 0.0004(11) 0.0140(10) -0.0002(11)
C64 0.0212(11) 0.0395(15) 0.0296(12) 0.0002(11) 0.0115(10) -0.0060(10)
C65 0.0205(10) 0.0281(13) 0.0231(11) 0.0037(9) 0.0089(9) 0.0016(9)
C66 0.0183(10) 0.0245(12) 0.0216(10) 0.0066(9) 0.0104(8) 0.0051(9)
C67 0.0191(10) 0.0377(14) 0.0189(10) 0.0028(10) 0.0052(9) 0.0004(10)
C68 0.0269(12) 0.0568(18) 0.0176(11) -0.0007(11) 0.0053(9) 0.0042(12)
C69 0.0238(12) 0.0432(16) 0.0276(12) 0.0107(11) 0.0081(10) 0.0095(11)
C70 0.0241(12) 0.061(2) 0.0248(12) 0.0054(12) 0.0016(10) -0.0108(13)
C71 0.0266(12) 0.0248(12) 0.0264(11) 0.0040(10) 0.0110(9) -0.0051(10)
C72A 0.027(3) 0.087(5) 0.052(3) 0.036(3) 0.019(2) -0.002(2)
C72B 0.027(3) 0.087(5) 0.052(4) 0.036(3) 0.019(3) -0.002(3)
C73A 0.095(4) 0.0244(17) 0.078(4) 0.009(2) 0.069(3) 0.002(2)
C73B 0.094(4) 0.024(2) 0.077(4) 0.010(3) 0.069(4) 0.001(3)
C74A 0.065(3) 0.055(3) 0.0270(16) -0.0036(17) 0.0233(16) -0.032(2)
C74B 0.066(3) 0.056(4) 0.028(2) -0.003(3) 0.022(3) -0.032(3)
C75 0.0185(10) 0.0217(11) 0.0263(11) 0.0016(9) 0.0056(9) -0.0028(9)
C76 0.0253(11) 0.0242(12) 0.0280(11) -0.0059(10) 0.0113(9) 0.0001(10)
C77 0.0252(11) 0.0228(12) 0.0269(11) 0.0022(9) 0.0100(9) -0.0006(10)
C78 0.068(2) 0.0298(14) 0.0348(14) -0.0004(12) 0.0304(14) 0.0033(14)
C79 0.0353(14) 0.0238(13) 0.0470(16) -0.0013(12) 0.0069(12) 0.0058(11)
C80 0.0383(15) 0.0429(17) 0.0500(17) -0.0116(14) 0.0198(13) -0.0135(13)
C81 0.0327(10) 0.0916(18) 0.0611(13) -0.0182(13) 0.0359(10) -0.0119(11)
C82 0.0390(14) 0.096(2) 0.0877(18) -0.0102(18) 0.0391(14) 0.0022(15)
C83 0.0433(13) 0.090(2) 0.0577(15) -0.0174(15) 0.0372(12) -0.0216(14)
C84 0.0333(12) 0.104(2) 0.0651(16) -0.0246(16) 0.0300(12) -0.0155(14)
W1 0.01629(5) 0.01564(5) 0.01602(5) -0.00114(3) 0.00722(4) -0.00172(3)
S1 0.0247(2) 0.0183(3) 0.0191(2) -0.00241(19) 0.0116(2) -0.0026(2)
S2 0.0258(3) 0.0190(3) 0.0184(2) 0.00017(19) 0.0112(2) -0.0034(2)
O1 0.0188(7) 0.0206(8) 0.0202(7) 0.0016(6) 0.0084(6) -0.0006(6)
O2 0.0184(7) 0.0210(8) 0.0201(7) -0.0040(6) 0.0091(6) -0.0011(6)
O39 0.0272(8) 0.0239(9) 0.0215(8) -0.0067(7) 0.0065(6) 0.0018(7)
O41 0.0285(9) 0.0239(9) 0.0323(9) -0.0012(7) 0.0135(7) 0.0046(7)
O45 0.0754(15) 0.0300(10) 0.0498(12) -0.0074(9) 0.0465(12) -0.0163(10)
O46 0.0295(8) 0.0166(8) 0.0351(9) -0.0001(7) 0.0145(7) -0.0025(7)
N8 0.0181(9) 0.0161(9) 0.0224(9) 0.0000(7) 0.0097(7) -0.0023(7)
N11 0.0164(8) 0.0178(9) 0.0193(8) -0.0022(7) 0.0082(7) -0.0008(7)
C1 0.0206(10) 0.0204(11) 0.0171(10) -0.0009(8) 0.0075(8) 0.0030(9)
C2 0.0206(10) 0.0257(12) 0.0187(10) -0.0045(9) 0.0091(8) 0.0006(9)
C3 0.0216(11) 0.0354(14) 0.0199(10) -0.0029(10) 0.0061(9) 0.0055(10)
C4 0.0301(12) 0.0354(14) 0.0179(10) 0.0007(10) 0.0108(9) 0.0093(11)
C5 0.0307(12) 0.0262(12) 0.0220(11) 0.0020(9) 0.0136(9) 0.0036(10)
C6 0.0240(11) 0.0208(11) 0.0200(10) -0.0019(9) 0.0106(9) 0.0000(9)
C7 0.0241(11) 0.0223(11) 0.0206(10) 0.0037(9) 0.0126(9) -0.0020(9)
C9 0.0218(10) 0.0151(10) 0.0262(11) -0.0008(9) 0.0109(9) -0.0002(8)
C10 0.0201(10) 0.0171(11) 0.0250(11) -0.0023(9) 0.0110(9) -0.0017(8)
C12 0.0203(10) 0.0236(11) 0.0181(10) -0.0041(9) 0.0100(8) -0.0004(9)
C13 0.0177(10) 0.0195(11) 0.0205(10) -0.0015(8) 0.0082(8) -0.0013(8)
C14 0.0245(11) 0.0213(11) 0.0219(10) -0.0039(9) 0.0115(9) -0.0005(9)
C15 0.0193(10) 0.0239(12) 0.0224(11) -0.0035(9) 0.0057(9) -0.0041(9)
C16 0.0166(10) 0.0237(12) 0.0261(11) -0.0009(9) 0.0068(9) -0.0019(9)
C17 0.0199(10) 0.0158(10) 0.0253(11) -0.0006(8) 0.0117(9) -0.0020(8)
C18 0.0192(10) 0.0174(10) 0.0191(10) -0.0019(8) 0.0086(8) -0.0035(8)
C19 0.0198(11) 0.0344(13) 0.0235(11) -0.0038(10) 0.0101(9) -0.0060(10)
C20 0.0278(12) 0.0302(14) 0.0352(13) -0.0007(11) 0.0126(10) -0.0074(10)
C21 0.0353(14) 0.0548(19) 0.0289(13) -0.0081(12) 0.0202(11) -0.0174(13)
C22 0.0219(12) 0.0502(18) 0.0365(14) -0.0024(13) 0.0091(11) -0.0076(12)
C23 0.0309(13) 0.0512(18) 0.0263(12) 0.0128(12) 0.0098(10) 0.0108(12)
C24 0.0498(17) 0.061(2) 0.0222(12) 0.0062(13) 0.0043(12) -0.0100(16)
C25 0.0420(18) 0.109(4) 0.061(2) 0.050(2) 0.0255(16) 0.039(2)
C26 0.0498(17) 0.0401(17) 0.0359(14) 0.0117(13) 0.0153(13) 0.0130(14)
C27 0.0197(10) 0.0201(11) 0.0311(11) -0.0015(9) 0.0135(9) -0.0035(9)
C28 0.0176(10) 0.0235(11) 0.0262(11) -0.0024(9) 0.0116(9) 0.0006(9)
C29 0.0205(10) 0.0203(11) 0.0288(11) -0.0023(9) 0.0120(9) 0.0021(9)
C30 0.0524(17) 0.0395(16) 0.0371(14) 0.0063(12) 0.0312(13) 0.0164(13)
C31 0.0266(12) 0.0391(15) 0.0409(14) -0.0059(12) 0.0135(11) 0.0103(11)
C32 0.0364(14) 0.0211(13) 0.0594(18) -0.0127(12) 0.0236(13) -0.0019(11)
C33 0.0253(12) 0.0360(15) 0.0259(12) -0.0093(11) 0.0064(10) -0.0059(11)
C34A 0.028(2) 0.035(3) 0.035(3) -0.010(2) 0.003(2) -0.008(2)
C34B 0.051(4) 0.036(4) 0.034(3) -0.014(3) 0.003(3) -0.013(3)
C35A 0.027(2) 0.079(5) 0.035(3) -0.031(3) 0.006(2) 0.001(3)
C35B 0.037(3) 0.044(4) 0.027(3) -0.005(3) 0.003(2) -0.008(3)
C36A 0.032(3) 0.046(3) 0.025(2) -0.004(2) 0.0012(19) -0.005(2)
C36B 0.025(3) 0.068(5) 0.034(3) -0.016(3) 0.002(2) -0.009(3)
C37 0.0443(16) 0.0442(17) 0.0346(14) -0.0178(13) 0.0028(12) -0.0044(14)
C38 0.0418(14) 0.0270(13) 0.0261(12) -0.0116(10) 0.0138(11) -0.0020(11)
C40 0.0264(11) 0.0180(11) 0.0217(10) 0.0012(9) 0.0102(9) -0.0001(9)
C42 0.0204(10) 0.0189(11) 0.0205(10) 0.0004(9) 0.0052(8) 0.0012(9)
C43 0.0221(10) 0.0175(11) 0.0201(10) -0.0005(8) 0.0063(8) -0.0010(9)
C44 0.0302(12) 0.0212(12) 0.0246(11) 0.0010(9) 0.0077(10) -0.0026(10)
C47 0.0402(14) 0.0223(13) 0.0476(15) -0.0003(11) 0.0220(12) -0.0069(11)
C48 0.0386(16) 0.0438(19) 0.081(2) -0.0133(18) 0.0243(16) -0.0126(14)
N88 0.0698(19) 0.0388(15) 0.0532(16) 0.0040(13) 0.0352(14) 0.0072(14)
C89 0.0515(17) 0.0298(14) 0.0334(13) 0.0023(11) 0.0191(12) -0.0014(13)
C90 0.056(2) 0.0417(18) 0.077(2) 0.0107(18) 0.0334(18) 0.0076(16)
N91 0.073(2) 0.0375(16) 0.0712(19) -0.0063(14) 0.0499(17) -0.0009(14)
C92 0.0434(15) 0.0365(16) 0.0412(14) 0.0033(12) 0.0291(12) 0.0060(13)
C93 0.0470(16) 0.0458(17) 0.0389(15) -0.0013(13) 0.0265(13) -0.0079(14)
N85 0.0657(19) 0.0584(19) 0.0449(15) -0.0016(14) 0.0171(14) 0.0272(16)
C86 0.0513(17) 0.0442(17) 0.0325(14) 0.0014(13) 0.0177(13) 0.0107(15)
C87 0.0484(17) 0.060(2) 0.0422(16) 0.0086(15) 0.0246(14) 0.0157(16)

loop_
_atom_type_symbol
_atom_type_description
_atom_type_scat_dispersion_real
_atom_type_scat_dispersion_imag
_atom_type_scat_source
C C 0.0181 0.0091 'International Tables Vol C Tables 4.2.6.8 and 6.1.1.4'
H H 0.0000 0.0000 'International Tables Vol C Tables 4.2.6.8 and 6.1.1.4'
N N 0.0311 0.0180 'International Tables Vol C Tables 4.2.6.8 and 6.1.1.4'
O O 0.0492 0.0322 'International Tables Vol C Tables 4.2.6.8 and 6.1.1.4'
S S 0.3331 0.5567 'International Tables Vol C Tables 4.2.6.8 and 6.1.1.4'
W W -5.4734 5.5774 'International Tables Vol C Tables 4.2.6.8 and 6.1.1.4'

loop_
_exptl_crystal_face_index_h
_exptl_crystal_face_index_k
_exptl_crystal_face_index_l
_exptl_crystal_face_perp_dist
_exptl_oxdiff_crystal_face_indexfrac_h
_exptl_oxdiff_crystal_face_indexfrac_k
_exptl_oxdiff_crystal_face_indexfrac_l
_exptl_oxdiff_crystal_face_x
_exptl_oxdiff_crystal_face_y
_exptl_oxdiff_crystal_face_z
9 4 0 0.0616 9.3551 3.5104 0.4200 -0.4671 -0.1375 0.8735
2 -7 -11 0.0974 2.1907 -6.5883 -11.3055 -0.6877 -0.2043 -0.6967
-10 -3 1 0.1023 -9.8429 -2.8106 0.9167 0.5603 0.1652 -0.8116
-10 2 8 0.0827 -9.8358 1.9778 8.2818 0.9334 0.2762 -0.2289
-7 5 11 0.0913 -6.9797 4.8068 11.1143 0.9280 0.2750 0.2515
6 -19 -1 0.0669 5.5692 -18.9551 -1.0041 -0.7124 0.6764 0.1872
3 -21 -4 0.0660 2.9016 -21.2699 -3.6422 -0.7010 0.6652 -0.2572
-3 21 3 0.0469 -3.1712 21.2334 3.4297 0.7079 -0.6717 0.2184
4 2 -12 0.0844 4.0000 2.0000 -12.0000 -0.6631 -0.5658 -0.4919
-10 -8 3 0.0963 -10.0000 -8.0000 3.0000 0.5553 0.4483 -0.7361
-9 -7 8 0.0731 -9.0000 -7.0001 8.0000 0.7090 0.6080 -0.2811
1 15 -9 0.0835 1.0000 15.0000 -9.0000 -0.1328 -0.9388 -0.3846
-5 -19 4 0.0758 -5.0000 -19.0000 4.0000 0.0997 0.9005 -0.3625
5 19 -4 0.0758 5.0000 19.0000 -4.0000 -0.0997 -0.9005 0.3625
-6 -18 2 0.0797 -6.0000 -18.0000 2.0000 0.0990 0.7840 -0.5798
-2 -19 -5 0.0870 -2.0000 -19.0000 -5.0000 -0.4251 0.5338 -0.7488
0 -23 1 0.0604 0.0000 -23.0000 1.0000 -0.3827 0.9236 -0.1942
-3 -21 -2 0.0692 -3.0000 -21.0000 -2.0000 -0.2868 0.7328 -0.6431

loop_
_geom_angle_atom_site_label_1
_geom_angle_atom_site_label_2
_geom_angle_atom_site_label_3
_geom_angle
S3 W2 S4 86.08(2)
S3 W2 N56 95.43(5)
S3 W2 N59 171.48(5)
S4 W2 N59 101.89(5)
O3 W2 S3 95.91(5)
O3 W2 S4 93.67(5)
O3 W2 N56 78.58(6)
O3 W2 N59 86.66(7)
O4 W2 S3 96.23(5)
O4 W2 S4 95.97(5)
O4 W2 O3 164.97(7)
O4 W2 N56 91.47(7)
O4 W2 N59 80.09(7)
N56 W2 S4 172.21(5)
N56 W2 N59 77.08(7)
C30B S3 W2 107.10(8)
C23B S4 W2 105.25(8)
C49 O3 W2 141.08(14)
C66 O4 W2 146.83(15)
C24B O26B C27B 115.9(2)
C31B O33B C8 116.1(2)
C55 N56 W2 112.62(13)
C57 N56 W2 107.88(13)
C57 N56 C55 108.95(18)
C75 N56 W2 111.82(13)
C75 N56 C55 105.66(17)
C75 N56 C57 109.86(17)
C58 N59 W2 108.30(13)
C58 N59 C60 109.11(17)
C60 N59 W2 112.10(14)
C76 N59 W2 111.48(13)
C76 N59 C58 109.85(19)
C76 N59 C60 105.96(18)
O33B C8 H8A 109.8
O33B C8 H8B 109.8
O33B C8 C11 109.5(2)
H8A C8 H8B 108.2
C11 C8 H8A 109.8
C11 C8 H8B 109.8
C8 C11 H11A 109.5
C8 C11 H11B 109.5
C8 C11 H11C 109.5
H11A C11 H11B 109.5
H11A C11 H11C 109.5
H11B C11 H11C 109.5
C24B C23B S4 114.49(18)
C30B C23B S4 121.76(18)
C30B C23B C24B 123.7(2)
O25B C24B O26B 124.2(2)
O25B C24B C23B 124.7(2)
O26B C24B C23B 111.1(2)
O26B C27B H27A 109.4
O26B C27B H27B 109.4
O26B C27B C28B 111.0(3)
H27A C27B H27B 108.0
C28B C27B H27A 109.4
C28B C27B H27B 109.4
C27B C28B H28A 109.5
C27B C28B H28B 109.5
C27B C28B H28C 109.5
H28A C28B H28B 109.5
H28A C28B H28C 109.5
H28B C28B H28C 109.5
C23B C30B S3 119.71(19)
C23B C30B C31B 123.4(2)
C31B C30B S3 116.85(18)
O32B C31B O33B 124.3(2)
O32B C31B C30B 124.4(2)
O33B C31B C30B 111.3(2)
O3 C49 C50 120.49(19)
O3 C49 C54 118.8(2)
C54 C49 C50 120.7(2)
C49 C50 C67 122.0(2)
C51 C50 C49 117.3(2)
C51 C50 C67 120.6(2)
C50 C51 H51 118.1
C50 C51 C52 123.9(2)
C52 C51 H51 118.1
C51 C52 C71 120.2(2)
C53 C52 C51 117.2(2)
C53 C52 C71 122.6(2)
C52 C53 H53 119.2
C52 C53 C54 121.5(2)
C54 C53 H53 119.2
C49 C54 C55 122.9(2)
C53 C54 C49 119.3(2)
C53 C54 C55 117.43(19)
N56 C55 C54 116.94(18)
N56 C55 H55A 108.1
N56 C55 H55B 108.1
C54 C55 H55A 108.1
C54 C55 H55B 108.1
H55A C55 H55B 107.3
N56 C57 H57A 109.5
N56 C57 H57B 109.5
N56 C57 C58 110.65(19)
H57A C57 H57B 108.1
C58 C57 H57A 109.5
C58 C57 H57B 109.5
N59 C58 C57 110.79(18)
N59 C58 H58A 109.5
N59 C58 H58B 109.5
C57 C58 H58A 109.5
C57 C58 H58B 109.5
H58A C58 H58B 108.1
N59 C60 H60A 108.4
N59 C60 H60B 108.4
N59 C60 C61 115.70(19)
H60A C60 H60B 107.4
C61 C60 H60A 108.4
C61 C60 H60B 108.4
C62 C61 C60 119.3(2)
C62 C61 C66 119.3(2)
C66 C61 C60 121.2(2)
C61 C62 H62 119.3
C63 C62 C61 121.3(2)
C63 C62 H62 119.3
C62 C63 C64 117.8(2)
C62 C63 C81 120.1(3)
C64 C63 C81 121.9(3)
C63 C64 H64 118.4
C65 C64 C63 123.1(2)
C65 C64 H64 118.4
C64 C65 C77 121.7(2)
C66 C65 C64 116.5(2)
C66 C65 C77 121.6(2)
O4 C66 C61 117.8(2)
O4 C66 C65 120.7(2)
C61 C66 C65 121.4(2)
C68 C67 C50 111.08(19)
C68 C67 C69 110.0(2)
C68 C67 C70 107.7(2)
C69 C67 C50 108.6(2)
C70 C67 C50 111.6(2)
C70 C67 C69 107.7(2)
C67 C68 H68A 109.5
C67 C68 H68B 109.5
C67 C68 H68C 109.5
H68A C68 H68B 109.5
H68A C68 H68C 109.5
H68B C68 H68C 109.5
C67 C69 H69A 109.5
C67 C69 H69B 109.5
C67 C69 H69C 109.5
H69A C69 H69B 109.5
H69A C69 H69C 109.5
H69B C69 H69C 109.5
C67 C70 H70A 109.5
C67 C70 H70B 109.5
C67 C70 H70C 109.5
H70A C70 H70B 109.5
H70A C70 H70C 109.5
H70B C70 H70C 109.5
C52 C71 C72A 111.8(3)
C52 C71 C73B 101.9(9)
C52 C71 C74A 110.5(2)
C72B C71 C52 109.2(17)
C72B C71 C73B 108(2)
C72B C71 C74B 119(2)
C73A C71 C52 110.2(2)
C73A C71 C72A 109.9(4)
C73A C71 C74A 108.9(3)
C74A C71 C72A 105.4(3)
C74B C71 C52 112.4(9)
C74B C71 C73B 105.5(16)
C71 C72A H72A 109.5
C71 C72A H72B 109.5
C71 C72A H72C 109.5
H72A C72A H72B 109.5
H72A C72A H72C 109.5
H72B C72A H72C 109.5
C71 C72B H72D 109.5
C71 C72B H72E 109.5
C71 C72B H72F 109.5
H72D C72B H72E 109.5
H72D C72B H72F 109.5
H72E C72B H72F 109.5
C71 C73A H73A 109.5
C71 C73A H73B 109.5
C71 C73A H73C 109.5
H73A C73A H73B 109.5
H73A C73A H73C 109.5
H73B C73A H73C 109.5
C71 C73B H73D 109.5
C71 C73B H73E 109.5
C71 C73B H73F 109.5
H73D C73B H73E 109.5
H73D C73B H73F 109.5
H73E C73B H73F 109.5
C71 C74A H74A 109.5
C71 C74A H74B 109.5
C71 C74A H74C 109.5
H74A C74A H74B 109.5
H74A C74A H74C 109.5
H74B C74A H74C 109.5
C71 C74B H74D 109.5
C71 C74B H74E 109.5
C71 C74B H74F 109.5
H74D C74B H74E 109.5
H74D C74B H74F 109.5
H74E C74B H74F 109.5
N56 C75 H75A 109.5
N56 C75 H75B 109.5
N56 C75 H75C 109.5
H75A C75 H75B 109.5
H75A C75 H75C 109.5
H75B C75 H75C 109.5
N59 C76 H76A 109.5
N59 C76 H76B 109.5
N59 C76 H76C 109.5
H76A C76 H76B 109.5
H76A C76 H76C 109.5
H76B C76 H76C 109.5
C78 C77 C65 111.9(2)
C78 C77 C79 108.8(2)
C78 C77 C80 107.6(2)
C79 C77 C65 108.7(2)
C79 C77 C80 107.3(2)
C80 C77 C65 112.4(2)
C77 C78 H78A 109.5
C77 C78 H78B 109.5
C77 C78 H78C 109.5
H78A C78 H78B 109.5
H78A C78 H78C 109.5
H78B C78 H78C 109.5
C77 C79 H79A 109.5
C77 C79 H79B 109.5
C77 C79 H79C 109.5
H79A C79 H79B 109.5
H79A C79 H79C 109.5
H79B C79 H79C 109.5
C77 C80 H80A 109.5
C77 C80 H80B 109.5
C77 C80 H80C 109.5
H80A C80 H80B 109.5
H80A C80 H80C 109.5
H80B C80 H80C 109.5
C82 C81 C63 110.7(3)
C82 C81 C83 108.5(3)
C83 C81 C63 107.6(3)
C84 C81 C63 112.5(3)
C84 C81 C82 109.5(3)
C84 C81 C83 107.9(3)
C81 C82 H82A 109.5
C81 C82 H82B 109.5
C81 C82 H82C 109.5
H82A C82 H82B 109.5
H82A C82 H82C 109.5
H82B C82 H82C 109.5
C81 C83 H83A 109.5
C81 C83 H83B 109.5
C81 C83 H83C 109.5
H83A C83 H83B 109.5
H83A C83 H83C 109.5
H83B C83 H83C 109.5
C81 C84 H84A 109.5
C81 C84 H84B 109.5
C81 C84 H84C 109.5
H84A C84 H84B 109.5
H84A C84 H84C 109.5
H84B C84 H84C 109.5
S1 W1 S2 85.471(19)
S1 W1 N8 99.52(5)
S2 W1 N8 172.06(5)
O1 W1 S1 93.76(5)
O1 W1 S2 94.83(5)
O1 W1 O2 166.65(7)
O1 W1 N8 78.77(6)
O1 W1 N11 90.03(6)
O2 W1 S1 95.01(5)
O2 W1 S2 95.89(5)
O2 W1 N8 89.85(6)
O2 W1 N11 80.51(6)
N11 W1 S1 174.15(5)
N11 W1 S2 98.67(5)
N11 W1 N8 76.82(7)
C42 S1 W1 106.51(8)
C43 S2 W1 106.81(8)
C1 O1 W1 145.63(14)
C18 O2 W1 145.00(14)
C40 O39 C38 115.52(19)
C44 O46 C47 114.9(2)
C7 N8 W1 112.95(13)
C9 N8 W1 108.12(13)
C9 N8 C7 108.75(17)
C27 N8 W1 111.83(13)
C27 N8 C7 105.12(17)
C27 N8 C9 110.01(17)
C10 N11 W1 109.41(13)
C10 N11 C12 108.93(17)
C12 N11 W1 112.02(13)
C28 N11 W1 110.89(13)
C28 N11 C10 110.02(17)
C28 N11 C12 105.48(16)
O1 C1 C2 120.3(2)
O1 C1 C6 118.15(19)
C6 C1 C2 121.5(2)
C1 C2 C19 121.6(2)
C3 C2 C1 116.1(2)
C3 C2 C19 122.2(2)
C2 C3 H3 118.1
C4 C3 C2 123.9(2)
C4 C3 H3 118.1
C3 C4 C23 120.7(2)
C5 C4 C3 117.7(2)
C5 C4 C23 121.5(2)
C4 C5 H5 119.4
C4 C5 C6 121.2(2)
C6 C5 H5 119.4
C1 C6 C5 119.4(2)
C1 C6 C7 122.3(2)
C5 C6 C7 118.0(2)
N8 C7 C6 116.03(18)
N8 C7 H7A 108.3
N8 C7 H7B 108.3
C6 C7 H7A 108.3
C6 C7 H7B 108.3
H7A C7 H7B 107.4
N8 C9 H9A 109.7
N8 C9 H9B 109.7
N8 C9 C10 109.94(18)
H9A C9 H9B 108.2
C10 C9 H9A 109.7
C10 C9 H9B 109.7
N11 C10 C9 110.25(18)
N11 C10 H10A 109.6
N11 C10 H10B 109.6
C9 C10 H10A 109.6
C9 C10 H10B 109.6
H10A C10 H10B 108.1
N11 C12 H12A 108.4
N11 C12 H12B 108.4
N11 C12 C13 115.57(18)
H12A C12 H12B 107.4
C13 C12 H12A 108.4
C13 C12 H12B 108.4
C14 C13 C12 119.4(2)
C14 C13 C18 119.5(2)
C18 C13 C12 121.05(19)
C13 C14 H14 119.3
C15 C14 C13 121.4(2)
C15 C14 H14 119.3
C14 C15 C16 117.7(2)
C14 C15 C33 121.7(2)
C16 C15 C33 120.6(2)
C15 C16 H16 118.2
C15 C16 C17 123.6(2)
C17 C16 H16 118.2
C16 C17 C18 116.4(2)
C16 C17 C29 121.3(2)
C18 C17 C29 122.3(2)
O2 C18 C13 118.61(19)
O2 C18 C17 120.5(2)
C13 C18 C17 120.9(2)
C2 C19 C20 109.88(19)
C2 C19 C21 110.1(2)
C2 C19 C22 111.4(2)
C20 C19 C22 107.3(2)
C21 C19 C20 110.0(2)
C21 C19 C22 108.1(2)
C19 C20 H20A 109.5
C19 C20 H20B 109.5
C19 C20 H20C 109.5
H20A C20 H20B 109.5
H20A C20 H20C 109.5
H20B C20 H20C 109.5
C19 C21 H21A 109.5
C19 C21 H21B 109.5
C19 C21 H21C 109.5
H21A C21 H21B 109.5
H21A C21 H21C 109.5
H21B C21 H21C 109.5
C19 C22 H22A 109.5
C19 C22 H22B 109.5
C19 C22 H22C 109.5
H22A C22 H22B 109.5
H22A C22 H22C 109.5
H22B C22 H22C 109.5
C4 C23 C26 111.5(2)
C24 C23 C4 107.9(2)
C24 C23 C26 108.2(2)
C25 C23 C4 111.0(2)
C25 C23 C24 110.6(3)
C25 C23 C26 107.6(3)
C23 C24 H24A 109.5
C23 C24 H24B 109.5
C23 C24 H24C 109.5
H24A C24 H24B 109.5
H24A C24 H24C 109.5
H24B C24 H24C 109.5
C23 C25 H25A 109.5
C23 C25 H25B 109.5
C23 C25 H25C 109.5
H25A C25 H25B 109.5
H25A C25 H25C 109.5
H25B C25 H25C 109.5
C23 C26 H26A 109.5
C23 C26 H26B 109.5
C23 C26 H26C 109.5
H26A C26 H26B 109.5
H26A C26 H26C 109.5
H26B C26 H26C 109.5
N8 C27 H27C 109.5
N8 C27 H27D 109.5
N8 C27 H27E 109.5
H27C C27 H27D 109.5
H27C C27 H27E 109.5
H27D C27 H27E 109.5
N11 C28 H28D 109.5
N11 C28 H28E 109.5
N11 C28 H28F 109.5
H28D C28 H28E 109.5
H28D C28 H28F 109.5
H28E C28 H28F 109.5
C17 C29 C31 111.6(2)
C30 C29 C17 110.2(2)
C30 C29 C31 108.7(2)
C30 C29 C32 109.9(2)
C32 C29 C17 110.11(19)
C32 C29 C31 106.1(2)
C29 C30 H30A 109.5
C29 C30 H30B 109.5
C29 C30 H30C 109.5
H30A C30 H30B 109.5
H30A C30 H30C 109.5
H30B C30 H30C 109.5
C29 C31 H31A 109.5
C29 C31 H31B 109.5
C29 C31 H31C 109.5
H31A C31 H31B 109.5
H31A C31 H31C 109.5
H31B C31 H31C 109.5
C29 C32 H32A 109.5
C29 C32 H32B 109.5
C29 C32 H32C 109.5
H32A C32 H32B 109.5
H32A C32 H32C 109.5
H32B C32 H32C 109.5
C15 C33 C34A 108.9(3)
C15 C33 C34B 107.4(3)
C15 C33 C35B 107.5(3)
C15 C33 C36A 109.4(3)
C34A C33 C36A 106.6(3)
C35A C33 C15 115.0(3)
C35A C33 C34A 109.4(4)
C35A C33 C36A 107.1(4)
C35B C33 C34B 108.0(4)
C36B C33 C15 113.2(3)
C36B C33 C34B 109.6(5)
C36B C33 C35B 111.0(4)
C33 C34A H34A 109.5
C33 C34A H34B 109.5
C33 C34A H34C 109.5
H34A C34A H34B 109.5
H34A C34A H34C 109.5
H34B C34A H34C 109.5
C33 C34B H34D 109.5
C33 C34B H34E 109.5
C33 C34B H34F 109.5
H34D C34B H34E 109.5
H34D C34B H34F 109.5
H34E C34B H34F 109.5
C33 C35A H35A 109.5
C33 C35A H35B 109.5
C33 C35A H35C 109.5
H35A C35A H35B 109.5
H35A C35A H35C 109.5
H35B C35A H35C 109.5
C33 C35B H35D 109.5
C33 C35B H35E 109.5
C33 C35B H35F 109.5
H35D C35B H35E 109.5
H35D C35B H35F 109.5
H35E C35B H35F 109.5
C33 C36A H36A 109.5
C33 C36A H36B 109.5
C33 C36A H36C 109.5
H36A C36A H36B 109.5
H36A C36A H36C 109.5
H36B C36A H36C 109.5
C33 C36B H36D 109.5
C33 C36B H36E 109.5
C33 C36B H36F 109.5
H36D C36B H36E 109.5
H36D C36B H36F 109.5
H36E C36B H36F 109.5
H37A C37 H37B 109.5
H37A C37 H37C 109.5
H37B C37 H37C 109.5
C38 C37 H37A 109.5
C38 C37 H37B 109.5
C38 C37 H37C 109.5
O39 C38 C37 107.1(2)
O39 C38 H38A 110.3
O39 C38 H38B 110.3
C37 C38 H38A 110.3
C37 C38 H38B 110.3
H38A C38 H38B 108.5
O39 C40 C42 111.14(19)
O41 C40 O39 124.3(2)
O41 C40 C42 124.3(2)
C40 C42 S1 110.69(16)
C43 C42 S1 121.20(18)
C43 C42 C40 128.0(2)
C42 C43 S2 119.68(18)
C42 C43 C44 125.5(2)
C44 C43 S2 114.64(17)
O45 C44 O46 123.0(2)
O45 C44 C43 124.2(2)
O46 C44 C43 112.8(2)
O46 C47 H47A 109.4
O46 C47 H47B 109.4
O46 C47 C48 111.1(2)
H47A C47 H47B 108.0
C48 C47 H47A 109.4
C48 C47 H47B 109.4
C47 C48 H48A 109.5
C47 C48 H48B 109.5
C47 C48 H48C 109.5
H48A C48 H48B 109.5
H48A C48 H48C 109.5
H48B C48 H48C 109.5
N88 C89 C90 179.8(4)
C89 C90 H90A 109.5
C89 C90 H90B 109.5
C89 C90 H90C 109.5
H90A C90 H90B 109.5
H90A C90 H90C 109.5
H90B C90 H90C 109.5
N91 C92 C93 179.5(3)
C92 C93 H93A 109.5
C92 C93 H93B 109.5
C92 C93 H93C 109.5
H93A C93 H93B 109.5
H93A C93 H93C 109.5
H93B C93 H93C 109.5
N85 C86 C87 178.7(4)
C86 C87 H87A 109.5
C86 C87 H87B 109.5
C86 C87 H87C 109.5
H87A C87 H87B 109.5
H87A C87 H87C 109.5
H87B C87 H87C 109.5

loop_
_geom_bond_atom_site_label_1
_geom_bond_atom_site_label_2
_geom_bond_distance
W2 S3 2.2914(6)
W2 S4 2.3312(5)
W2 O3 1.9078(16)
W2 O4 1.8987(16)
W2 N56 2.3067(18)
W2 N59 2.3468(19)
S3 C30B 1.782(2)
S4 C23B 1.779(2)
O3 C49 1.356(3)
O4 C66 1.354(3)
O25B C24B 1.199(3)
O26B C24B 1.341(3)
O26B C27B 1.456(3)
O32B C31B 1.205(3)
O33B C8 1.465(3)
O33B C31B 1.345(3)
N56 C55 1.496(3)
N56 C57 1.495(3)
N56 C75 1.488(3)
N59 C58 1.496(3)
N59 C60 1.499(3)
N59 C76 1.480(3)
C8 H8A 0.9700
C8 H8B 0.9700
C8 C11 1.504(4)
C11 H11A 0.9600
C11 H11B 0.9600
C11 H11C 0.9600
C23B C24B 1.495(3)
C23B C30B 1.335(4)
C27B H27A 0.9700
C27B H27B 0.9700
C27B C28B 1.488(5)
C28B H28A 0.9600
C28B H28B 0.9600
C28B H28C 0.9600
C30B C31B 1.486(3)
C49 C50 1.411(3)
C49 C54 1.401(3)
C50 C51 1.386(3)
C50 C67 1.543(3)
C51 H51 0.9300
C51 C52 1.397(3)
C52 C53 1.393(3)
C52 C71 1.535(3)
C53 H53 0.9300
C53 C54 1.398(3)
C54 C55 1.514(3)
C55 H55A 0.9700
C55 H55B 0.9700
C57 H57A 0.9700
C57 H57B 0.9700
C57 C58 1.504(3)
C58 H58A 0.9700
C58 H58B 0.9700
C60 H60A 0.9700
C60 H60B 0.9700
C60 C61 1.501(3)
C61 C62 1.391(3)
C61 C66 1.400(3)
C62 H62 0.9300
C62 C63 1.383(4)
C63 C64 1.404(4)
C63 C81 1.542(3)
C64 H64 0.9300
C64 C65 1.402(3)
C65 C66 1.401(3)
C65 C77 1.537(3)
C67 C68 1.532(3)
C67 C69 1.537(4)
C67 C70 1.537(3)
C68 H68A 0.9600
C68 H68B 0.9600
C68 H68C 0.9600
C69 H69A 0.9600
C69 H69B 0.9600
C69 H69C 0.9600
C70 H70A 0.9600
C70 H70B 0.9600
C70 H70C 0.9600
C71 C72A 1.546(5)
C71 C72B 1.37(4)
C71 C73A 1.499(5)
C71 C73B 1.66(3)
C71 C74A 1.543(4)
C71 C74B 1.46(3)
C72A H72A 0.9600
C72A H72B 0.9600
C72A H72C 0.9600
C72B H72D 0.9600
C72B H72E 0.9600
C72B H72F 0.9600
C73A H73A 0.9600
C73A H73B 0.9600
C73A H73C 0.9600
C73B H73D 0.9600
C73B H73E 0.9600
C73B H73F 0.9600
C74A H74A 0.9600
C74A H74B 0.9600
C74A H74C 0.9600
C74B H74D 0.9600
C74B H74E 0.9600
C74B H74F 0.9600
C75 H75A 0.9600
C75 H75B 0.9600
C75 H75C 0.9600
C76 H76A 0.9600
C76 H76B 0.9600
C76 H76C 0.9600
C77 C78 1.533(3)
C77 C79 1.534(3)
C77 C80 1.534(4)
C78 H78A 0.9600
C78 H78B 0.9600
C78 H78C 0.9600
C79 H79A 0.9600
C79 H79B 0.9600
C79 H79C 0.9600
C80 H80A 0.9600
C80 H80B 0.9600
C80 H80C 0.9600
C81 C82 1.517(6)
C81 C83 1.539(5)
C81 C84 1.517(5)
C82 H82A 0.9600
C82 H82B 0.9600
C82 H82C 0.9600
C83 H83A 0.9600
C83 H83B 0.9600
C83 H83C 0.9600
C84 H84A 0.9600
C84 H84B 0.9600
C84 H84C 0.9600
W1 S1 2.3196(5)
W1 S2 2.3210(5)
W1 O1 1.8916(15)
W1 O2 1.9021(15)
W1 N8 2.3312(18)
W1 N11 2.3026(18)
S1 C42 1.781(2)
S2 C43 1.792(2)
O1 C1 1.356(3)
O2 C18 1.351(3)
O39 C38 1.459(3)
O39 C40 1.333(3)
O41 C40 1.214(3)
O45 C44 1.207(3)
O46 C44 1.349(3)
O46 C47 1.458(3)
N8 C7 1.498(3)
N8 C9 1.495(3)
N8 C27 1.490(3)
N11 C10 1.497(3)
N11 C12 1.498(3)
N11 C28 1.489(3)
C1 C2 1.407(3)
C1 C6 1.394(3)
C2 C3 1.399(3)
C2 C19 1.533(3)
C3 H3 0.9300
C3 C4 1.396(4)
C4 C5 1.384(4)
C4 C23 1.538(3)
C5 H5 0.9300
C5 C6 1.397(3)
C6 C7 1.508(3)
C7 H7A 0.9700
C7 H7B 0.9700
C9 H9A 0.9700
C9 H9B 0.9700
C9 C10 1.509(3)
C10 H10A 0.9700
C10 H10B 0.9700
C12 H12A 0.9700
C12 H12B 0.9700
C12 C13 1.515(3)
C13 C14 1.389(3)
C13 C18 1.403(3)
C14 H14 0.9300
C14 C15 1.387(3)
C15 C16 1.394(3)
C15 C33 1.536(3)
C16 H16 0.9300
C16 C17 1.400(3)
C17 C18 1.412(3)
C17 C29 1.535(3)
C19 C20 1.538(4)
C19 C21 1.535(3)
C19 C22 1.539(3)
C20 H20A 0.9600
C20 H20B 0.9600
C20 H20C 0.9600
C21 H21A 0.9600
C21 H21B 0.9600
C21 H21C 0.9600
C22 H22A 0.9600
C22 H22B 0.9600
C22 H22C 0.9600
C23 C24 1.526(4)
C23 C25 1.519(4)
C23 C26 1.545(4)
C24 H24A 0.9600
C24 H24B 0.9600
C24 H24C 0.9600
C25 H25A 0.9600
C25 H25B 0.9600
C25 H25C 0.9600
C26 H26A 0.9600
C26 H26B 0.9600
C26 H26C 0.9600
C27 H27C 0.9600
C27 H27D 0.9600
C27 H27E 0.9600
C28 H28D 0.9600
C28 H28E 0.9600
C28 H28F 0.9600
C29 C30 1.524(3)
C29 C31 1.539(3)
C29 C32 1.533(3)
C30 H30A 0.9600
C30 H30B 0.9600
C30 H30C 0.9600
C31 H31A 0.9600
C31 H31B 0.9600
C31 H31C 0.9600
C32 H32A 0.9600
C32 H32B 0.9600
C32 H32C 0.9600
C33 C34A 1.543(6)
C33 C34B 1.571(7)
C33 C35A 1.491(6)
C33 C35B 1.539(7)
C33 C36A 1.583(6)
C33 C36B 1.480(7)
C34A H34A 0.9600
C34A H34B 0.9600
C34A H34C 0.9600
C34B H34D 0.9600
C34B H34E 0.9600
C34B H34F 0.9600
C35A H35A 0.9600
C35A H35B 0.9600
C35A H35C 0.9600
C35B H35D 0.9600
C35B H35E 0.9600
C35B H35F 0.9600
C36A H36A 0.9600
C36A H36B 0.9600
C36A H36C 0.9600
C36B H36D 0.9600
C36B H36E 0.9600
C36B H36F 0.9600
C37 H37A 0.9600
C37 H37B 0.9600
C37 H37C 0.9600
C37 C38 1.494(4)
C38 H38A 0.9700
C38 H38B 0.9700
C40 C42 1.494(3)
C42 C43 1.339(3)
C43 C44 1.483(3)
C47 H47A 0.9700
C47 H47B 0.9700
C47 C48 1.504(4)
C48 H48A 0.9600
C48 H48B 0.9600
C48 H48C 0.9600
N88 C89 1.137(4)
C89 C90 1.444(5)
C90 H90A 0.9600
C90 H90B 0.9600
C90 H90C 0.9600
N91 C92 1.136(4)
C92 C93 1.458(4)
C93 H93A 0.9600
C93 H93B 0.9600
C93 H93C 0.9600
N85 C86 1.136(4)
C86 C87 1.455(4)
C87 H87A 0.9600
C87 H87B 0.9600
C87 H87C 0.9600

loop_
_geom_torsion_atom_site_label_1
_geom_torsion_atom_site_label_2
_geom_torsion_atom_site_label_3
_geom_torsion_atom_site_label_4
_geom_torsion
W2 S3 C30B C23B -0.8(2)
W2 S3 C30B C31B -179.62(16)
W2 S4 C23B C24B -174.30(17)
W2 S4 C23B C30B 3.1(2)
W2 O3 C49 C50 152.18(18)
W2 O3 C49 C54 -26.8(3)
W2 O4 C66 C61 5.5(4)
W2 O4 C66 C65 -176.16(19)
W2 N56 C55 C54 57.4(2)
W2 N56 C57 C58 45.6(2)
W2 N59 C58 C57 38.2(2)
W2 N59 C60 C61 61.9(2)
S3 W2 O4 C66 179.6(3)
S3 C30B C31B O32B 147.7(2)
S3 C30B C31B O33B -30.3(3)
S4 W2 O4 C66 -93.7(3)
S4 C23B C24B O25B -55.9(4)
S4 C23B C24B O26B 121.8(2)
S4 C23B C30B S3 -1.6(3)
S4 C23B C30B C31B 177.09(18)
O3 W2 O4 C66 35.8(4)
O3 C49 C50 C51 178.4(2)
O3 C49 C50 C67 -6.4(3)
O3 C49 C54 C53 -178.3(2)
O3 C49 C54 C55 8.9(3)
N56 W2 O4 C66 83.9(3)
N56 C57 C58 N59 -58.0(2)
N59 W2 O4 C66 7.3(3)
N59 C60 C61 C62 136.7(2)
N59 C60 C61 C66 -48.9(3)
C8 O33B C31B O32B 1.0(4)
C8 O33B C31B C30B 179.0(2)
C23B C30B C31B O32B -31.0(4)
C23B C30B C31B O33B 150.9(2)
C24B O26B C27B C28B -83.4(4)
C24B C23B C30B S3 175.6(2)
C24B C23B C30B C31B -5.7(4)
C27B O26B C24B O25B -5.9(4)
C27B O26B C24B C23B 176.4(3)
C30B C23B C24B O25B 126.8(3)
C30B C23B C24B O26B -55.5(4)
C31B O33B C8 C11 80.1(3)
C49 C50 C51 C52 2.0(4)
C49 C50 C67 C68 59.0(3)
C49 C50 C67 C69 -62.1(3)
C49 C50 C67 C70 179.3(2)
C49 C54 C55 N56 -32.9(3)
C50 C49 C54 C53 2.7(3)
C50 C49 C54 C55 -170.1(2)
C50 C51 C52 C53 -1.3(4)
C50 C51 C52 C71 178.0(2)
C51 C50 C67 C68 -125.9(3)
C51 C50 C67 C69 112.9(3)
C51 C50 C67 C70 -5.7(3)
C51 C52 C53 C54 1.3(4)
C51 C52 C71 C72A -30.3(4)
C51 C52 C71 C72B -51(2)
C51 C52 C71 C73A 92.2(4)
C51 C52 C71 C73B 62.9(14)
C51 C52 C71 C74A -147.4(3)
C51 C52 C71 C74B 175.3(16)
C52 C53 C54 C49 -2.0(3)
C52 C53 C54 C55 171.1(2)
C53 C52 C71 C72A 149.0(4)
C53 C52 C71 C72B 129(2)
C53 C52 C71 C73A -88.5(4)
C53 C52 C71 C73B -117.7(14)
C53 C52 C71 C74A 31.9(4)
C53 C52 C71 C74B -5.4(16)
C53 C54 C55 N56 154.2(2)
C54 C49 C50 C51 -2.6(3)
C54 C49 C50 C67 172.6(2)
C55 N56 C57 C58 168.14(17)
C57 N56 C55 C54 -62.3(2)
C58 N59 C60 C61 -58.0(3)
C60 N59 C58 C57 160.51(19)
C60 C61 C62 C63 172.6(2)
C60 C61 C66 O4 11.1(3)
C60 C61 C66 C65 -167.2(2)
C61 C62 C63 C64 -3.2(4)
C61 C62 C63 C81 -179.4(3)
C62 C61 C66 O4 -174.5(2)
C62 C61 C66 C65 7.2(3)
C62 C63 C64 C65 3.4(4)
C62 C63 C81 C82 -44.9(4)
C62 C63 C81 C83 73.5(4)
C62 C63 C81 C84 -167.8(3)
C63 C64 C65 C66 1.6(4)
C63 C64 C65 C77 -173.8(2)
C64 C63 C81 C82 139.0(3)
C64 C63 C81 C83 -102.6(3)
C64 C63 C81 C84 16.2(5)
C64 C65 C66 O4 174.9(2)
C64 C65 C66 C61 -6.9(3)
C64 C65 C77 C78 -121.8(3)
C64 C65 C77 C79 118.0(3)
C64 C65 C77 C80 -0.6(3)
C66 C61 C62 C63 -1.9(4)
C66 C65 C77 C78 63.0(3)
C66 C65 C77 C79 -57.2(3)
C66 C65 C77 C80 -175.8(2)
C67 C50 C51 C52 -173.3(2)
C71 C52 C53 C54 -178.1(2)
C75 N56 C55 C54 179.73(19)
C75 N56 C57 C58 -76.5(2)
C76 N59 C58 C57 -83.7(2)
C76 N59 C60 C61 -176.25(19)
C77 C65 C66 O4 -9.7(3)
C77 C65 C66 C61 168.5(2)
C81 C63 C64 C65 179.5(3)
W1 S1 C42 C40 171.72(13)
W1 S1 C42 C43 -4.7(2)
W1 S2 C43 C42 3.4(2)
W1 S2 C43 C44 -172.46(15)
W1 O1 C1 C2 162.84(19)
W1 O1 C1 C6 -15.6(4)
W1 O2 C18 C13 -3.1(4)
W1 O2 C18 C17 175.44(18)
W1 N8 C7 C6 59.5(2)
W1 N8 C9 C10 43.40(19)
W1 N11 C10 C9 41.1(2)
W1 N11 C12 C13 62.8(2)
S1 W1 O1 C1 -70.5(3)
S1 C42 C43 S2 0.9(3)
S1 C42 C43 C44 176.29(18)
S2 W1 O1 C1 -156.3(3)
S2 C43 C44 O45 12.7(3)
S2 C43 C44 O46 -166.84(16)
O1 C1 C2 C3 175.6(2)
O1 C1 C2 C19 -7.9(3)
O1 C1 C6 C5 -174.8(2)
O1 C1 C6 C7 11.7(3)
O2 W1 O1 C1 60.4(4)
O39 C40 C42 S1 -97.4(2)
O39 C40 C42 C43 78.7(3)
O41 C40 C42 S1 76.9(3)
O41 C40 C42 C43 -107.0(3)
N8 W1 O1 C1 28.4(3)
N8 C9 C10 N11 -57.9(2)
N11 W1 O1 C1 105.0(3)
N11 C12 C13 C14 138.5(2)
N11 C12 C13 C18 -45.4(3)
C1 C2 C3 C4 1.1(4)
C1 C2 C19 C20 -56.2(3)
C1 C2 C19 C21 65.1(3)
C1 C2 C19 C22 -175.0(2)
C1 C6 C7 N8 -41.0(3)
C2 C1 C6 C5 6.8(3)
C2 C1 C6 C7 -166.7(2)
C2 C3 C4 C5 2.8(4)
C2 C3 C4 C23 178.5(2)
C3 C2 C19 C20 120.0(2)
C3 C2 C19 C21 -118.7(3)
C3 C2 C19 C22 1.2(3)
C3 C4 C5 C6 -2.1(4)
C3 C4 C23 C24 -80.5(3)
C3 C4 C23 C25 40.8(4)
C3 C4 C23 C26 160.9(2)
C4 C5 C6 C1 -2.5(4)
C4 C5 C6 C7 171.3(2)
C5 C4 C23 C24 95.1(3)
C5 C4 C23 C25 -143.6(3)
C5 C4 C23 C26 -23.6(4)
C5 C6 C7 N8 145.4(2)
C6 C1 C2 C3 -6.0(3)
C6 C1 C2 C19 170.5(2)
C7 N8 C9 C10 166.38(17)
C9 N8 C7 C6 -60.5(2)
C10 N11 C12 C13 -58.4(2)
C12 N11 C10 C9 163.84(17)
C12 C13 C14 C15 173.4(2)
C12 C13 C18 O2 10.1(3)
C12 C13 C18 C17 -168.5(2)
C13 C14 C15 C16 -2.6(4)
C13 C14 C15 C33 177.2(2)
C14 C13 C18 O2 -173.7(2)
C14 C13 C18 C17 7.7(3)
C14 C15 C16 C17 3.4(4)
C14 C15 C33 C34A -119.1(3)
C14 C15 C33 C34B -54.7(4)
C14 C15 C33 C35A 4.0(5)
C14 C15 C33 C35B 61.3(4)
C14 C15 C33 C36A 124.7(3)
C14 C15 C33 C36B -175.8(4)
C15 C16 C17 C18 1.3(3)
C15 C16 C17 C29 -177.5(2)
C16 C15 C33 C34A 60.7(4)
C16 C15 C33 C34B 125.1(4)
C16 C15 C33 C35A -176.2(4)
C16 C15 C33 C35B -118.9(4)
C16 C15 C33 C36A -55.5(4)
C16 C15 C33 C36B 4.0(5)
C16 C17 C18 O2 174.6(2)
C16 C17 C18 C13 -6.9(3)
C16 C17 C29 C30 -111.3(3)
C16 C17 C29 C31 9.6(3)
C16 C17 C29 C32 127.2(2)
C18 C13 C14 C15 -2.8(4)
C18 C17 C29 C30 70.0(3)
C18 C17 C29 C31 -169.1(2)
C18 C17 C29 C32 -51.5(3)
C19 C2 C3 C4 -175.3(2)
C23 C4 C5 C6 -177.8(2)
C27 N8 C7 C6 -178.32(19)
C27 N8 C9 C10 -79.0(2)
C28 N11 C10 C9 -81.0(2)
C28 N11 C12 C13 -176.45(19)
C29 C17 C18 O2 -6.7(3)
C29 C17 C18 C13 171.9(2)
C33 C15 C16 C17 -176.4(2)
C38 O39 C40 O41 -1.4(3)
C38 O39 C40 C42 172.9(2)
C40 O39 C38 C37 173.7(2)
C40 C42 C43 S2 -174.88(18)
C40 C42 C43 C44 0.5(4)
C42 C43 C44 O45 -162.9(3)
C42 C43 C44 O46 17.6(3)
C44 O46 C47 C48 79.9(3)
C47 O46 C44 O45 3.9(4)
C47 O46 C44 C43 -176.5(2)
